data_7117980
loop_
_publ_author_name
'Lawrence W-Y. Wong'
'Jack W-H. Kan'
'Thanh-ha Nguyen'
'Herman H-Y. Sung'
'Dang Li'
'Alex S-F. Au-Yeung'
'Rajpal Sharma'
'Zhenyang Lin'
'Ian D. Williams'

_publ_section_title
;
 Bis(mandelato)borate: an effective, inexpensive spiroborate anion for
 chiral resolution
;
_journal_name_full Chem.Commun.
_journal_page_first 15760
_journal_paper_doi 10.1039/C5cc04977F
_journal_volume 51
_journal_year 2015
_chemical_absolute_configuration ad
_chemical_formula_moiety 'C18 H18 B Na O7'
_chemical_formula_sum 'C18 H18 B Na O7'
_chemical_formula_weight 380.12
_chemical_name_systematic 'Sodium Bora(bis-mandelate) ethanolate'
_space_group_IT_number 1
_symmetry_cell_setting triclinic
_symmetry_space_group_name_Hall 'P 1'
_symmetry_space_group_name_H-M 'P 1'
_atom_sites_solution_hydrogens geom
_atom_sites_solution_primary direct
_atom_sites_solution_secondary difmap
_audit_creation_date 2015-03-16
_audit_creation_method
;
Olex2 1.2-beta
(compiled 2015.01.26 svn.r3150 for OlexSys, GUI svn.r4998)
;
_audit_update_record
;
2015-03-17 deposited with the CCDC.
2015-09-02 downloaded from the CCDC.
;
_cell_angle_alpha 87.1166(18)
_cell_angle_beta 88.9874(16)
_cell_angle_gamma 81.7319(19)
_cell_formula_units_Z 4
_cell_length_a 9.27390(19)
_cell_length_b 13.4321(3)
_cell_length_c 14.8221(3)
_cell_measurement_reflns_used 18082
_cell_measurement_temperature 173.00(10)
_cell_measurement_theta_max 75.3810
_cell_measurement_theta_min 4.5700
_cell_volume 1824.75(7)
_computing_cell_refinement
;
CrysAlisPro, Agilent Technologies,
Version 1.171.37.35 (release 13-08-2014 CrysAlis171 .NET)
(compiled Aug 13 2014,18:06:01)
;
_computing_data_collection
;
CrysAlisPro, Agilent Technologies,
Version 1.171.37.35 (release 13-08-2014 CrysAlis171 .NET)
(compiled Aug 13 2014,18:06:01)
;
_computing_data_reduction
;
CrysAlisPro, Agilent Technologies,
Version 1.171.37.35 (release 13-08-2014 CrysAlis171 .NET)
(compiled Aug 13 2014,18:06:01)
;
_computing_molecular_graphics 'Olex2 (Dolomanov et al., 2009)'
_computing_publication_material 'Olex2 (Dolomanov et al., 2009)'
_computing_structure_refinement 'XL (Sheldrick, 2008)'
_computing_structure_solution 'XS (Sheldrick, 2008)'
_diffrn_ambient_environment N~2~
_diffrn_ambient_temperature 173.00(10)
_diffrn_detector 'CCD plate'
_diffrn_detector_area_resol_mean 10.3587
_diffrn_detector_type Atlas
_diffrn_measured_fraction_theta_full 0.996
_diffrn_measured_fraction_theta_max 0.996
_diffrn_measurement_details
;
  1 omega   27.00  107.00   1.0000   23.0000
omega____ theta____ kappa____ phi______ frames
    -      110.5703  -94.0000  -60.0000 80

  2 omega  -32.00   67.00   1.0000    7.0000
omega____ theta____ kappa____ phi______ frames
    -       40.8828  -57.0000    0.0000 99

  3 omega   23.00   97.00   1.0000    7.0000
omega____ theta____ kappa____ phi______ frames
    -       40.8828 -125.0000  -90.0000 74

  4 omega   73.00  114.00   1.0000   23.0000
omega____ theta____ kappa____ phi______ frames
    -      110.5703 -111.0000 -103.0000 41

  5 omega   57.00   98.00   1.0000   23.0000
omega____ theta____ kappa____ phi______ frames
    -      110.5703  -45.0000  -90.0000 41

  6 omega   42.00  108.00   1.0000   23.0000
omega____ theta____ kappa____ phi______ frames
    -      110.5703  -94.0000   30.0000 66

  7 omega   43.00  134.00   1.0000   23.0000
omega____ theta____ kappa____ phi______ frames
    -      110.5703  -61.0000  120.0000 91

  8 omega  107.00  134.00   1.0000   23.0000
omega____ theta____ kappa____ phi______ frames
    -       76.0000   59.0000   40.4825 27

  9 omega  122.00  148.00   1.0000   23.0000
omega____ theta____ kappa____ phi______ frames
    -      110.5703   77.0000    0.0000 26

 10 omega  113.00  157.00   1.0000   23.0000
omega____ theta____ kappa____ phi______ frames
    -       96.0000   77.0000  -66.0988 44

 11 omega  135.00  161.00   1.0000   23.0000
omega____ theta____ kappa____ phi______ frames
    -      110.5703   61.0000 -120.0000 26

 12 omega  124.00  177.00   1.0000   23.0000
omega____ theta____ kappa____ phi______ frames
    -      110.5703   77.0000 -150.0000 53

 13 omega  108.00  176.00   1.0000   23.0000
omega____ theta____ kappa____ phi______ frames
    -      110.5703   77.0000 -180.0000 68

 14 omega   81.00  121.00   1.0000   23.0000
omega____ theta____ kappa____ phi______ frames
    -      110.5703   61.0000 -120.0000 40

 15 omega   80.00  177.00   1.0000   23.0000
omega____ theta____ kappa____ phi______ frames
    -      110.5703   61.0000  -90.0000 97

 16 omega   94.00  121.00   1.0000    7.0000
omega____ theta____ kappa____ phi______ frames
    -       60.0000   76.0000   49.0744 27

 17 omega   83.00  146.00   1.0000    7.0000
omega____ theta____ kappa____ phi______ frames
    -       68.0000   76.0000   69.6981 63

 18 omega  135.00  163.00   1.0000   23.0000
omega____ theta____ kappa____ phi______ frames
    -       92.0000   64.0000  120.4477 28

 19 omega   81.00  156.00   1.0000   23.0000
omega____ theta____ kappa____ phi______ frames
    -      110.5703   61.0000   60.0000 75

 20 omega   77.00  173.00   1.0000   23.0000
omega____ theta____ kappa____ phi______ frames
    -      110.5703   77.0000  -30.0000 96

 21 omega   81.00  178.00   1.0000   23.0000
omega____ theta____ kappa____ phi______ frames
    -      110.5703   61.0000   30.0000 97

 22 omega   80.00  178.00   1.0000   23.0000
omega____ theta____ kappa____ phi______ frames
    -      110.5703   61.0000   90.0000 98

 23 omega   78.00  103.00   1.0000   23.0000
omega____ theta____ kappa____ phi______ frames
    -      110.5703   77.0000    0.0000 25

 24 omega   65.00  119.00   1.0000   23.0000
omega____ theta____ kappa____ phi______ frames
    -       96.0000   73.0000  -51.6294 54

 25 omega   77.00  102.00   1.0000   23.0000
omega____ theta____ kappa____ phi______ frames
    -      110.5703   77.0000 -150.0000 25

 26 omega   77.00  105.00   1.0000   23.0000
omega____ theta____ kappa____ phi______ frames
    -      110.5703   77.0000 -180.0000 28

 27 omega   64.00   90.00   1.0000   23.0000
omega____ theta____ kappa____ phi______ frames
    -       88.0000   53.0000 -145.0224 26

 28 omega   64.00   99.00   1.0000   23.0000
omega____ theta____ kappa____ phi______ frames
    -       92.0000   51.0000 -114.3153 35

 29 omega   62.00  100.00   1.0000   23.0000
omega____ theta____ kappa____ phi______ frames
    -       96.0000   77.0000  -66.0988 38

 30 omega   57.00   82.00   1.0000   23.0000
omega____ theta____ kappa____ phi______ frames
    -       88.0000   67.0000  -77.7867 25

 31 omega   48.00   73.00   1.0000   23.0000
omega____ theta____ kappa____ phi______ frames
    -       80.0000   75.0000  -18.3398 25

 32 omega   38.00   67.00   1.0000    7.0000
omega____ theta____ kappa____ phi______ frames
    -       72.0000   77.0000  -74.2662 29

 33 omega   35.00   78.00   1.0000    7.0000
omega____ theta____ kappa____ phi______ frames
    -       68.0000   76.0000 -138.8403 43

 34 omega   78.00  103.00   1.0000    7.0000
omega____ theta____ kappa____ phi______ frames
    -       40.8828   57.0000 -150.0000 25

 35 omega   26.00   52.00   1.0000    7.0000
omega____ theta____ kappa____ phi______ frames
    -       60.0000   77.0000  -86.3535 26

 36 omega   26.00   52.00   1.0000    7.0000
omega____ theta____ kappa____ phi______ frames
    -       60.0000   77.0000 -144.3556 26

 37 omega   11.00   37.00   1.0000    7.0000
omega____ theta____ kappa____ phi______ frames
    -       40.8828   57.0000 -150.0000 26

 38 omega    7.00   32.00   1.0000    7.0000
omega____ theta____ kappa____ phi______ frames
    -       44.0000   88.0000 -158.0654 25

 39 omega   13.00   38.00   1.0000    7.0000
omega____ theta____ kappa____ phi______ frames
    -       48.0000   83.0000  -60.4184 25

 40 omega   29.00   55.00   1.0000    7.0000
omega____ theta____ kappa____ phi______ frames
    -       60.0000   77.0000  -20.2407 26

 41 omega   28.00   53.00   1.0000    7.0000
omega____ theta____ kappa____ phi______ frames
    -       60.0000   76.0000   49.0744 25

 42 omega   47.00   74.00   1.0000   23.0000
omega____ theta____ kappa____ phi______ frames
    -       76.0000   59.0000   40.4825 27

 43 omega   59.00   93.00   1.0000   23.0000
omega____ theta____ kappa____ phi______ frames
    -       88.0000   56.0000   74.0257 34

 44 omega   77.00  146.00   1.0000   23.0000
omega____ theta____ kappa____ phi______ frames
    -      110.5703   77.0000  120.0000 69

 45 omega   77.00  161.00   1.0000   23.0000
omega____ theta____ kappa____ phi______ frames
    -      110.5703   77.0000  150.0000 84

 46 omega   56.00   82.00   1.0000   23.0000
omega____ theta____ kappa____ phi______ frames
    -       88.0000   71.0000  165.1266 26

 47 omega   61.00   88.00   1.0000   23.0000
omega____ theta____ kappa____ phi______ frames
    -       92.0000   64.0000  120.4477 27

 48 omega   47.00   73.00   1.0000   23.0000
omega____ theta____ kappa____ phi______ frames
    -       80.0000   72.0000  136.4754 26

 49 omega   48.00   74.00   1.0000   23.0000
omega____ theta____ kappa____ phi______ frames
    -       80.0000   68.0000  103.7961 26

 50 omega   36.00   61.00   1.0000    7.0000
omega____ theta____ kappa____ phi______ frames
    -       68.0000   76.0000   69.6981 25

 51 omega   17.00   42.00   1.0000    7.0000
omega____ theta____ kappa____ phi______ frames
    -       52.0000   82.0000  132.4355 25

 52 omega   34.00   60.00   1.0000    7.0000
omega____ theta____ kappa____ phi______ frames
    -       68.0000   77.0000  162.2264 26

 53 omega    3.00   28.00   1.0000    7.0000
omega____ theta____ kappa____ phi______ frames
    -       40.0000   87.0000   18.9930 25

 54 omega   31.00  107.00   1.0000   23.0000
omega____ theta____ kappa____ phi______ frames
    -      110.5703  -94.0000  120.0000 76

 55 omega   17.00   42.00   1.0000    7.0000
omega____ theta____ kappa____ phi______ frames
    -       52.0000   82.0000   20.4096 25

 56 omega  -48.00   35.00   1.0000    7.0000
omega____ theta____ kappa____ phi______ frames
    -      -40.8828   37.0000  150.0000 83

 57 omega  -52.00  -21.00   1.0000    7.0000
omega____ theta____ kappa____ phi______ frames
    -      -40.8828  -37.0000   60.0000 31

 58 omega -120.00   -7.00   1.0000    7.0000
omega____ theta____ kappa____ phi______ frames
    -      -40.8828  -77.0000   30.0000 113

 59 omega  -50.00  -12.00   1.0000    7.0000
omega____ theta____ kappa____ phi______ frames
    -      -40.8828  -57.0000 -180.0000 38

 60 omega -115.00  -54.00   1.0000    7.0000
omega____ theta____ kappa____ phi______ frames
    -      -40.8828  -57.0000 -180.0000 61
;
_diffrn_measurement_device 'four-circle diffractometer'
_diffrn_measurement_device_type 'SuperNova, Dual, Cu at zero, Atlas'
_diffrn_measurement_method '\w scans'
_diffrn_orient_matrix_UB_11 -0.1414236000
_diffrn_orient_matrix_UB_12 0.0158209000
_diffrn_orient_matrix_UB_13 0.0568169000
_diffrn_orient_matrix_UB_21 -0.0854212000
_diffrn_orient_matrix_UB_22 0.0434726000
_diffrn_orient_matrix_UB_23 -0.0847093000
_diffrn_orient_matrix_UB_31 -0.0297256000
_diffrn_orient_matrix_UB_32 -0.1064117000
_diffrn_orient_matrix_UB_33 -0.0206811000
_diffrn_radiation_monochromator mirror
_diffrn_radiation_probe x-ray
_diffrn_radiation_type CuK\a
_diffrn_radiation_wavelength 1.54184
_diffrn_reflns_av_R_equivalents 0.0247
_diffrn_reflns_av_unetI/netI 0.0277
_diffrn_reflns_limit_h_max 11
_diffrn_reflns_limit_h_min -11
_diffrn_reflns_limit_k_max 15
_diffrn_reflns_limit_k_min -16
_diffrn_reflns_limit_l_max 17
_diffrn_reflns_limit_l_min -17
_diffrn_reflns_number 29333
_diffrn_reflns_theta_full 66.50
_diffrn_reflns_theta_max 67.50
_diffrn_reflns_theta_min 4.36
_diffrn_source 'sealed X-ray tube'
_diffrn_source_type 'SuperNova (Cu) X-ray Source'
_exptl_absorpt_coefficient_mu 1.083
_exptl_absorpt_correction_T_max 1.00000
_exptl_absorpt_correction_T_min 0.54951
_exptl_absorpt_correction_type multi-scan
_exptl_absorpt_process_details
;
CrysAlisPro, Agilent Technologies,
Version 1.171.37.35 (release 13-08-2014 CrysAlis171 .NET)
(compiled Aug 13 2014,18:06:01)
Empirical absorption correction using spherical harmonics,
 implemented in SCALE3 ABSPACK scaling algorithm.
;
_exptl_crystal_colour colourless
_exptl_crystal_density_diffrn 1.384
_exptl_crystal_density_method 'not measured'
_exptl_crystal_description plate
_exptl_crystal_F_000 792
_exptl_crystal_size_max 0.2
_exptl_crystal_size_mid 0.1
_exptl_crystal_size_min 0.05
_refine_diff_density_max 0.165
_refine_diff_density_min -0.223
_refine_diff_density_rms 0.027
_refine_ls_abs_structure_details 'Flack H D (1983), Acta Cryst. A39, 876-881'
_refine_ls_abs_structure_Flack 0.03(3)
_refine_ls_extinction_method none
_refine_ls_goodness_of_fit_ref 1.006
_refine_ls_hydrogen_treatment constr
_refine_ls_matrix_type full
_refine_ls_number_parameters 979
_refine_ls_number_reflns 12497
_refine_ls_number_restraints 3
_refine_ls_restrained_S_all 1.006
_refine_ls_R_factor_all 0.0281
_refine_ls_R_factor_gt 0.0262
_refine_ls_shift/su_max 0.003
_refine_ls_shift/su_mean 0.000
_refine_ls_structure_factor_coef Fsqd
_refine_ls_weighting_details 'calc w=1/[\s^2^(Fo^2^)+(0.0410P)^2^+0.0710P] where P=(Fo^2^+2Fc^2^)/3'
_refine_ls_weighting_scheme calc
_refine_ls_wR_factor_gt 0.0667
_refine_ls_wR_factor_ref 0.0680
_reflns_number_gt 11943
_reflns_number_total 12497
_reflns_threshold_expression >2sigma(I)
_cod_data_source_file c5cc04977f2.cif
_cod_data_source_block keil7a
_cod_depositor_comments
;

2024-03-12
Z value and formula fixed to values more according to usual
chemical conventions.                 miguel
;
_cod_original_formula_sum 'C72 H72 B4 Na4 O28'
_cod_original_formula_weight 1520.50
_cod_original_formula_moiety 'C72 H72 B4 Na4 O28'
_cod_original_formula_units_Z 1
_cod_original_cell_volume 1824.74(7)
_cod_original_sg_symbol_H-M P1
_cod_database_code 7117980
_reflns_odcompleteness_completeness 99.94
_reflns_odcompleteness_iscentric 1
_reflns_odcompleteness_theta 68.13
_olex2_refinement_description
;
1. Fixed Uiso
 At 1.2 times of:
  All C(H) groups, All C(H,H) groups, All O(H) groups, All O(H,H) groups
 At 1.5 times of:
  All C(H,H,H) groups
2. Others
 Fixed Sof: O1SA(0.42) H1SA(0.21) H1SB(0.21) C1SA(0.42) H1SC(0.42) H1SD(0.42)
 C2SA(0.42) H2SA(0.42) H2SB(0.42) H2SC(0.42) O1SB(0.58) H1SE(0.29) H1SF(0.29)
 C1SB(0.58) H1SG(0.58) H1SH(0.58) C2SB(0.58) H2SD(0.58) H2SE(0.58) H2SF(0.58)
3.a Riding coordinates:
 O1SA(H1SA,H1SB), C1SA(H1SC,H1SD), O1SB(H1SE,H1SF), O11S(H11S), O31S(H31S)
3.b Ternary CH refined with riding coordinates:
 C2(H2), C12(H12), C22(H22), C32(H32), C42(H42), C52(H52), C62(H62), C72(H72)
3.c Secondary CH2 refined with riding coordinates:
 C1SB(H1SG,H1SH), C11S(H11A,H11B), C21S(H21A,H21B), C31S(H31A,H31B)
3.d Aromatic/amide H refined with riding coordinates:
 C4(H4), C5(H5), C6(H6), C7(H7), C8(H8), C14(H14), C15(H15), C16(H16),
 C17(H17), C18(H18), C24(H24), C25(H25), C26(H26), C27(H27), C28(H28), C34(H34),
  C35(H35), C36(H36), C37(H37), C38(H38), C44(H44), C45(H45), C46(H46),
 C47(H47), C48(H48), C54(H54), C55(H55), C56(H56), C57(H57), C58(H58), C64(H64),
  C65(H65), C66(H66), C67(H67), C68(H68), C74(H74), C75(H75), C76(H76),
 C77(H77), C78(H78)
3.e Idealised Me refined as rotating group:
 C2SA(H2SA,H2SB,H2SC), C2SB(H2SD,H2SE,H2SF), C12S(H12A,H12B,H12C), C22S(H22A,
 H22B,H22C), C32S(H32A,H32B,H32C)
;
_olex2_submission_original_sample_id keil7a
_olex2_submission_special_instructions 'No special instructions were received'

loop_
_space_group_symop_id
_space_group_symop_operation_xyz
1 'x, y, z'

loop_
_atom_site_label
_atom_site_type_symbol
_atom_site_fract_x
_atom_site_fract_y
_atom_site_fract_z
_atom_site_U_iso_or_equiv
_atom_site_adp_type
_atom_site_occupancy
_atom_site_calc_flag
_atom_site_disorder_assembly
_atom_site_disorder_group
_atom_site_refinement_flags_posn
Na1 Na 0.90596(7) 0.23684(6) 0.04193(4) 0.04104(16) Uani 1 d . . .
Na2 Na 0.25675(6) 0.24214(5) 0.07870(4) 0.03445(14) Uani 1 d . . .
Na3 Na 0.39887(6) 0.25441(5) 0.60041(4) 0.03684(15) Uani 1 d . . .
Na4 Na -0.22885(6) 0.19520(5) 0.56056(4) 0.03157(13) Uani 1 d . . .
B1 B 0.67018(19) 0.19338(15) -0.07477(11) 0.0298(4) Uani 1 d . . .
O1 O 0.63967(14) 0.25761(10) -0.30542(7) 0.0390(3) Uani 1 d . . .
O2 O 0.64920(13) 0.17160(9) -0.17223(7) 0.0341(2) Uani 1 d . . .
O3 O 0.71692(12) 0.29098(9) -0.07881(7) 0.0333(2) Uani 1 d . . .
O11 O 0.43603(12) 0.09104(10) 0.07804(8) 0.0371(3) Uani 1 d . . .
O12 O 0.52648(11) 0.18904(9) -0.02828(7) 0.0323(2) Uani 1 d . . .
O13 O 0.77055(11) 0.11910(9) -0.02618(7) 0.0308(2) Uani 1 d . . .
C1 C 0.66405(17) 0.25106(13) -0.22464(10) 0.0319(3) Uani 1 d . . .
C2 C 0.71374(16) 0.33224(13) -0.16928(10) 0.0310(3) Uani 1 d . . .
H2 H 0.8148 0.3421 -0.1886 0.037 Uiso 1 calc . . R
C3 C 0.61407(18) 0.43154(13) -0.18109(10) 0.0323(3) Uani 1 d . . .
C4 C 0.6631(2) 0.51373(16) -0.22463(14) 0.0489(5) Uani 1 d . . .
H4 H 0.7610 0.5092 -0.2458 0.059 Uiso 1 calc . . R
C5 C 0.5675(3) 0.60379(17) -0.23743(17) 0.0634(6) Uani 1 d . . .
H5 H 0.6003 0.6598 -0.2690 0.076 Uiso 1 calc . . R
C6 C 0.4279(3) 0.61206(19) -0.20515(15) 0.0607(6) Uani 1 d . . .
H6 H 0.3643 0.6738 -0.2136 0.073 Uiso 1 calc . . R
C7 C 0.3798(2) 0.53144(18) -0.16059(13) 0.0522(5) Uani 1 d . . .
H7 H 0.2831 0.5376 -0.1371 0.063 Uiso 1 calc . . R
C8 C 0.47153(19) 0.44043(16) -0.14941(11) 0.0394(4) Uani 1 d . . .
H8 H 0.4364 0.3841 -0.1199 0.047 Uiso 1 calc . . R
C11 C 0.53729(17) 0.11261(13) 0.03146(10) 0.0301(3) Uani 1 d . . .
C12 C 0.69417(16) 0.05878(13) 0.03352(10) 0.0304(3) Uani 1 d . . .
H12 H 0.7331 0.0601 0.0959 0.036 Uiso 1 calc . . R
C13 C 0.70646(16) -0.04948(14) 0.00710(11) 0.0342(4) Uani 1 d . . .
C14 C 0.7152(2) -0.07335(16) -0.08296(13) 0.0435(4) Uani 1 d . . .
H14 H 0.7156 -0.0215 -0.1290 0.052 Uiso 1 calc . . R
C15 C 0.7234(3) -0.17327(17) -0.10588(16) 0.0560(5) Uani 1 d . . .
H15 H 0.7280 -0.1890 -0.1677 0.067 Uiso 1 calc . . R
C16 C 0.7249(2) -0.24899(17) -0.04062(17) 0.0584(6) Uani 1 d . . .
H16 H 0.7314 -0.3170 -0.0568 0.070 Uiso 1 calc . . R
C17 C 0.7168(3) -0.22556(17) 0.04913(17) 0.0600(6) Uani 1 d . . .
H17 H 0.7181 -0.2778 0.0949 0.072 Uiso 1 calc . . R
C18 C 0.7070(2) -0.12626(16) 0.07295(14) 0.0493(5) Uani 1 d . . .
H18 H 0.7006 -0.1109 0.1349 0.059 Uiso 1 calc . . R
B2 B 0.65520(19) 0.31757(15) 0.18614(11) 0.0299(4) Uani 1 d . . .
O21 O 0.35164(12) 0.39603(10) 0.05350(8) 0.0381(3) Uani 1 d . . .
O22 O 0.50810(12) 0.30859(9) 0.15052(7) 0.0317(2) Uani 1 d . . .
O23 O 0.70226(11) 0.39972(9) 0.13366(7) 0.0333(2) Uani 1 d . . .
O31 O 0.71427(13) 0.25936(10) 0.41528(7) 0.0365(3) Uani 1 d . . .
O32 O 0.63733(12) 0.33754(9) 0.28510(7) 0.0313(2) Uani 1 d . . .
O33 O 0.75484(12) 0.22484(9) 0.18329(7) 0.0335(2) Uani 1 d . . .
C21 C 0.46646(17) 0.38513(13) 0.09299(10) 0.0300(3) Uani 1 d . . .
C22 C 0.58321(17) 0.45413(13) 0.08535(10) 0.0313(3) Uani 1 d . . .
H22 H 0.6118 0.4639 0.0205 0.038 Uiso 1 calc . . R
C23 C 0.52708(18) 0.55560(13) 0.12323(11) 0.0323(3) Uani 1 d . . .
C24 C 0.4312(2) 0.62432(15) 0.07321(12) 0.0420(4) Uani 1 d . . .
H24 H 0.4020 0.6079 0.0153 0.050 Uiso 1 calc . . R
C25 C 0.3774(2) 0.71660(16) 0.10673(14) 0.0505(5) Uani 1 d . . .
H25 H 0.3120 0.7635 0.0717 0.061 Uiso 1 calc . . R
C26 C 0.4185(3) 0.74079(16) 0.19107(15) 0.0533(5) Uani 1 d . . .
H26 H 0.3819 0.8043 0.2141 0.064 Uiso 1 calc . . R
C27 C 0.5124(3) 0.67269(16) 0.24120(13) 0.0513(5) Uani 1 d . . .
H27 H 0.5403 0.6891 0.2994 0.062 Uiso 1 calc . . R
C28 C 0.5674(2) 0.57981(15) 0.20802(12) 0.0412(4) Uani 1 d . . .
H28 H 0.6325 0.5330 0.2434 0.049 Uiso 1 calc . . R
C31 C 0.71203(16) 0.26430(13) 0.33331(10) 0.0289(3) Uani 1 d . . .
C32 C 0.78998(17) 0.18538(13) 0.27234(10) 0.0317(3) Uani 1 d . . .
H32 H 0.8976 0.1789 0.2813 0.038 Uiso 1 calc . . R
C33 C 0.73788(18) 0.08597(13) 0.29627(10) 0.0329(3) Uani 1 d . . .
C34 C 0.5967(2) 0.07122(15) 0.27703(12) 0.0401(4) Uani 1 d . . .
H34 H 0.5351 0.1217 0.2432 0.048 Uiso 1 calc . . R
C35 C 0.5453(3) -0.01600(18) 0.30659(14) 0.0538(5) Uani 1 d . . .
H35 H 0.4482 -0.0253 0.2938 0.065 Uiso 1 calc . . R
C36 C 0.6354(3) -0.09024(19) 0.35495(16) 0.0664(7) Uani 1 d . . .
H36 H 0.6001 -0.1505 0.3755 0.080 Uiso 1 calc . . R
C37 C 0.7768(3) -0.07670(19) 0.37334(17) 0.0676(7) Uani 1 d . . .
H37 H 0.8390 -0.1282 0.4057 0.081 Uiso 1 calc . . R
C38 C 0.8277(2) 0.01130(15) 0.34487(13) 0.0478(5) Uani 1 d . . .
H38 H 0.9244 0.0208 0.3585 0.057 Uiso 1 calc . . R
B3 B 0.19653(19) 0.14207(15) 0.46217(11) 0.0291(4) Uani 1 d . . .
O41 O 0.23118(13) 0.20076(10) 0.23203(7) 0.0382(3) Uani 1 d . . .
O42 O 0.18945(12) 0.12176(9) 0.36312(7) 0.0319(2) Uani 1 d . . .
O43 O 0.24590(13) 0.23893(9) 0.46346(7) 0.0335(2) Uani 1 d . . .
O51 O -0.06060(12) 0.04305(10) 0.59952(8) 0.0369(3) Uani 1 d . . .
O52 O 0.04711(11) 0.13959(9) 0.50044(7) 0.0305(2) Uani 1 d . . .
O53 O 0.28771(11) 0.06415(9) 0.51270(7) 0.0304(2) Uani 1 d . . .
C41 C 0.23041(16) 0.19642(13) 0.31417(10) 0.0303(3) Uani 1 d . . .
C42 C 0.27191(17) 0.27669(13) 0.37391(10) 0.0301(3) Uani 1 d . . .
H42 H 0.3780 0.2816 0.3657 0.036 Uiso 1 calc . . R
C43 C 0.18379(17) 0.37689(13) 0.34883(10) 0.0305(3) Uani 1 d . . .
C44 C 0.2509(2) 0.45442(14) 0.31017(12) 0.0393(4) Uani 1 d . . .
H44 H 0.3537 0.4457 0.3024 0.047 Uiso 1 calc . . R
C45 C 0.1676(2) 0.54522(16) 0.28269(14) 0.0512(5) Uani 1 d . . .
H45 H 0.2139 0.5983 0.2560 0.061 Uiso 1 calc . . R
C46 C 0.0183(3) 0.55836(17) 0.29400(14) 0.0557(6) Uani 1 d . . .
H46 H -0.0382 0.6204 0.2752 0.067 Uiso 1 calc . . R
C47 C -0.0489(2) 0.48081(17) 0.33290(12) 0.0484(5) Uani 1 d . . .
H47 H -0.1518 0.4897 0.3405 0.058 Uiso 1 calc . . R
C48 C 0.03300(19) 0.39069(15) 0.36064(11) 0.0381(4) Uani 1 d . . .
H48 H -0.0136 0.3380 0.3878 0.046 Uiso 1 calc . . R
C51 C 0.04770(16) 0.06198(12) 0.55896(10) 0.0283(3) Uani 1 d . . .
C52 C 0.20180(16) 0.00469(12) 0.56679(10) 0.0290(3) Uani 1 d . . .
H52 H 0.2338 0.0028 0.6310 0.035 Uiso 1 calc . . R
C53 C 0.21245(16) -0.10163(12) 0.53608(11) 0.0300(3) Uani 1 d . . .
C54 C 0.1955(2) -0.11945(15) 0.44533(12) 0.0433(4) Uani 1 d . . .
H54 H 0.1781 -0.0643 0.4023 0.052 Uiso 1 calc . . R
C55 C 0.2037(2) -0.21672(16) 0.41744(13) 0.0491(5) Uani 1 d . . .
H55 H 0.1912 -0.2281 0.3555 0.059 Uiso 1 calc . . R
C56 C 0.2299(2) -0.29742(16) 0.47913(15) 0.0510(5) Uani 1 d . . .
H56 H 0.2353 -0.3642 0.4598 0.061 Uiso 1 calc . . R
C57 C 0.2482(3) -0.28073(16) 0.56885(15) 0.0553(5) Uani 1 d . . .
H57 H 0.2672 -0.3361 0.6115 0.066 Uiso 1 calc . . R
C58 C 0.2390(2) -0.18267(15) 0.59697(12) 0.0433(4) Uani 1 d . . .
H58 H 0.2511 -0.1716 0.6590 0.052 Uiso 1 calc . . R
B4 B 0.13465(18) 0.28184(14) 0.71109(11) 0.0282(4) Uani 1 d . . .
O61 O -0.13889(12) 0.35551(9) 0.55495(7) 0.0334(2) Uani 1 d . . .
O62 O -0.00200(11) 0.27074(9) 0.66391(7) 0.0295(2) Uani 1 d . . .
O63 O 0.19179(11) 0.36296(8) 0.66159(7) 0.0286(2) Uani 1 d . . .
O71 O 0.13859(13) 0.22728(9) 0.94327(7) 0.0358(3) Uani 1 d . . .
O72 O 0.09323(11) 0.30367(9) 0.80745(7) 0.0319(2) Uani 1 d . . .
O73 O 0.24021(12) 0.19160(9) 0.71676(7) 0.0306(2) Uani 1 d . . .
C61 C -0.03262(16) 0.34554(12) 0.60237(10) 0.0280(3) Uani 1 d . . .
C62 C 0.08482(16) 0.41383(12) 0.60178(10) 0.0281(3) Uani 1 d . . .
H62 H 0.1279 0.4184 0.5396 0.034 Uiso 1 calc . . R
C63 C 0.02348(17) 0.51880(13) 0.62994(11) 0.0309(3) Uani 1 d . . .
C64 C -0.0588(2) 0.58491(15) 0.56925(13) 0.0423(4) Uani 1 d . . .
H64 H -0.0769 0.5641 0.5107 0.051 Uiso 1 calc . . R
C65 C -0.1145(2) 0.68079(16) 0.59378(16) 0.0545(5) Uani 1 d . . .
H65 H -0.1709 0.7257 0.5521 0.065 Uiso 1 calc . . R
C66 C -0.0884(2) 0.71176(16) 0.67867(16) 0.0547(5) Uani 1 d . . .
H66 H -0.1251 0.7782 0.6950 0.066 Uiso 1 calc . . R
C67 C -0.0088(2) 0.64579(17) 0.73961(14) 0.0519(5) Uani 1 d . . .
H67 H 0.0076 0.6665 0.7985 0.062 Uiso 1 calc . . R
C68 C 0.0474(2) 0.54955(14) 0.71551(12) 0.0387(4) Uani 1 d . . .
H68 H 0.1024 0.5045 0.7577 0.046 Uiso 1 calc . . R
C71 C 0.15892(16) 0.23244(12) 0.86217(10) 0.0287(3) Uani 1 d . . .
C72 C 0.26165(16) 0.15696(13) 0.80870(10) 0.0285(3) Uani 1 d . . .
H72 H 0.3644 0.1612 0.8255 0.034 Uiso 1 calc . . R
C73 C 0.23221(17) 0.05082(13) 0.82676(9) 0.0298(3) Uani 1 d . . .
C74 C 0.0979(2) 0.02307(16) 0.80754(13) 0.0433(4) Uani 1 d . . .
H74 H 0.0234 0.0710 0.7811 0.052 Uiso 1 calc . . R
C75 C 0.0733(3) -0.07522(19) 0.82734(17) 0.0606(6) Uani 1 d . . .
H75 H -0.0184 -0.0946 0.8143 0.073 Uiso 1 calc . . R
C76 C 0.1815(3) -0.14498(18) 0.86587(16) 0.0644(7) Uani 1 d . . .
H76 H 0.1634 -0.2119 0.8798 0.077 Uiso 1 calc . . R
C77 C 0.3141(3) -0.11847(17) 0.88403(15) 0.0583(6) Uani 1 d . . .
H77 H 0.3885 -0.1669 0.9099 0.070 Uiso 1 calc . . R
C78 C 0.3397(2) -0.02070(14) 0.86463(12) 0.0414(4) Uani 1 d . . .
H78 H 0.4321 -0.0023 0.8774 0.050 Uiso 1 calc . . R
O1SA O 0.0060(3) 0.3716(2) 0.0783(2) 0.0375(7) Uiso 0.42 d . 2 .
H1SA H -0.0033 0.4033 0.1351 0.045 Uiso 0.21 d . 2 R
H1SB H -0.0745 0.3347 0.0732 0.045 Uiso 0.21 d . 2 R
C1SA C 0.0018(6) 0.4468(4) 0.0087(4) 0.0475(12) Uiso 0.42 d . 2 .
H1SC H 0.0765 0.4266 -0.0360 0.057 Uiso 0.42 d . 2 R
H1SD H -0.0921 0.4524 -0.0204 0.057 Uiso 0.42 d . 2 R
C2SA C 0.0224(6) 0.5473(4) 0.0401(4) 0.0582(13) Uiso 0.42 d . 2 .
H2SA H -0.0623 0.5742 0.0765 0.087 Uiso 0.42 calc . 2 GR
H2SB H 0.0326 0.5933 -0.0123 0.087 Uiso 0.42 calc . 2 GR
H2SC H 0.1104 0.5405 0.0768 0.087 Uiso 0.42 calc . 2 GR
O1SB O 0.0380(2) 0.36271(17) 0.10935(16) 0.0343(5) Uiso 0.58 d . 1 .
H1SE H 0.0294 0.3628 0.1740 0.041 Uiso 0.29 d . 1 R
H1SF H -0.0432 0.3333 0.0889 0.041 Uiso 0.29 d . 1 R
C1SB C 0.0142(4) 0.4683(3) 0.0787(2) 0.0482(8) Uiso 0.58 d . 1 .
H1SG H 0.1007 0.5004 0.0919 0.058 Uiso 0.58 calc . 1 R
H1SH H -0.0711 0.5041 0.1105 0.058 Uiso 0.58 calc . 1 R
C2SB C -0.0114(5) 0.4742(4) -0.0189(3) 0.0625(12) Uiso 0.58 d . 1 .
H2SD H 0.0706 0.4348 -0.0495 0.094 Uiso 0.58 calc . 1 GR
H2SE H -0.0204 0.5447 -0.0414 0.094 Uiso 0.58 calc . 1 GR
H2SF H -0.1014 0.4472 -0.0309 0.094 Uiso 0.58 calc . 1 GR
O11S O 1.06689(13) 0.10897(10) 0.11557(8) 0.0416(3) Uani 1 d . . .
H11S H 1.1256 0.1118 0.1633 0.060(7) Uiso 1 d . . R
C11S C 1.1013(2) 0.01002(16) 0.08275(14) 0.0482(5) Uani 1 d . . .
H11A H 1.2061 -0.0023 0.0663 0.058 Uiso 1 calc . . R
H11B H 1.0447 0.0055 0.0275 0.058 Uiso 1 calc . . R
C12S C 1.0682(3) -0.06921(19) 0.1512(2) 0.0686(7) Uani 1 d . . .
H12A H 1.0866 -0.1353 0.1247 0.103 Uiso 1 calc . . GR
H12B H 0.9657 -0.0553 0.1700 0.103 Uiso 1 calc . . GR
H12C H 1.1306 -0.0691 0.2038 0.103 Uiso 1 calc . . GR
O21S O 0.49303(15) 0.37501(11) 0.51298(9) 0.0427(3) Uani 1 d . . .
H21S H 0.559(3) 0.3600(18) 0.4795(16) 0.051 Uiso 1 d . . R
C21S C 0.5108(3) 0.46703(16) 0.55175(14) 0.0520(5) Uani 1 d . . .
H21A H 0.5784 0.4526 0.6032 0.062 Uiso 1 calc . . R
H21B H 0.4156 0.4986 0.5754 0.062 Uiso 1 calc . . R
C22S C 0.5685(3) 0.53883(18) 0.48596(17) 0.0597(6) Uani 1 d . . .
H22A H 0.5031 0.5523 0.4342 0.089 Uiso 1 calc . . GR
H22B H 0.6657 0.5097 0.4652 0.089 Uiso 1 calc . . GR
H22C H 0.5748 0.6020 0.5150 0.089 Uiso 1 calc . . GR
O31S O -0.43549(12) 0.10230(9) 0.56745(8) 0.0363(3) Uani 1 d . . .
H31S H -0.4547 0.0746 0.5112 0.044 Uiso 1 d . . R
C31S C -0.4276(2) 0.02980(15) 0.64353(12) 0.0417(4) Uani 1 d . . .
H31A H -0.5236 0.0352 0.6745 0.050 Uiso 1 calc . . R
H31B H -0.3555 0.0457 0.6871 0.050 Uiso 1 calc . . R
C32S C -0.3853(3) -0.07510(17) 0.61518(17) 0.0559(5) Uani 1 d . . .
H32A H -0.4528 -0.0897 0.5691 0.084 Uiso 1 calc . . GR
H32B H -0.3892 -0.1222 0.6676 0.084 Uiso 1 calc . . GR
H32C H -0.2860 -0.0826 0.5902 0.084 Uiso 1 calc . . GR

loop_
_atom_site_aniso_label
_atom_site_aniso_U_11
_atom_site_aniso_U_22
_atom_site_aniso_U_33
_atom_site_aniso_U_23
_atom_site_aniso_U_13
_atom_site_aniso_U_12
Na1 0.0301(3) 0.0594(5) 0.0355(3) 0.0034(3) -0.0065(2) -0.0139(3)
Na2 0.0335(3) 0.0446(4) 0.0260(3) 0.0012(3) -0.0044(2) -0.0088(3)
Na3 0.0299(3) 0.0446(4) 0.0333(3) 0.0027(3) 0.0056(2) 0.0015(3)
Na4 0.0311(3) 0.0360(4) 0.0277(3) -0.0014(2) 0.0010(2) -0.0052(3)
B1 0.0287(8) 0.0370(10) 0.0243(8) -0.0083(7) -0.0045(6) -0.0043(7)
O1 0.0485(7) 0.0457(7) 0.0238(6) -0.0076(5) 0.0015(5) -0.0082(5)
O2 0.0425(6) 0.0367(7) 0.0251(5) -0.0074(5) -0.0031(4) -0.0094(5)
O3 0.0370(6) 0.0368(7) 0.0276(5) -0.0051(5) -0.0070(4) -0.0081(5)
O11 0.0287(6) 0.0502(8) 0.0339(6) -0.0102(5) 0.0054(4) -0.0093(5)
O12 0.0264(5) 0.0409(7) 0.0291(5) -0.0050(5) -0.0034(4) -0.0019(4)
O13 0.0248(5) 0.0385(6) 0.0297(5) -0.0039(5) 0.0001(4) -0.0063(4)
C1 0.0294(7) 0.0379(9) 0.0286(8) -0.0070(7) 0.0016(6) -0.0044(6)
C2 0.0282(7) 0.0400(9) 0.0259(7) -0.0046(6) 0.0008(6) -0.0078(7)
C3 0.0372(8) 0.0373(9) 0.0237(7) -0.0080(6) -0.0026(6) -0.0075(7)
C4 0.0569(11) 0.0419(11) 0.0506(11) -0.0084(9) 0.0084(9) -0.0156(9)
C5 0.0984(19) 0.0329(11) 0.0589(13) -0.0005(9) -0.0023(12) -0.0094(11)
C6 0.0788(16) 0.0500(13) 0.0479(11) -0.0132(10) -0.0162(11) 0.0147(11)
C7 0.0450(10) 0.0665(15) 0.0415(10) -0.0124(10) -0.0116(8) 0.0089(10)
C8 0.0359(8) 0.0509(11) 0.0310(8) -0.0029(7) -0.0037(6) -0.0043(8)
C11 0.0276(7) 0.0377(9) 0.0264(7) -0.0128(6) -0.0013(6) -0.0054(6)
C12 0.0281(7) 0.0377(9) 0.0257(7) -0.0055(6) -0.0015(6) -0.0046(6)
C13 0.0248(7) 0.0387(10) 0.0396(8) -0.0088(7) 0.0030(6) -0.0041(6)
C14 0.0456(10) 0.0445(11) 0.0400(9) -0.0106(8) 0.0032(7) -0.0026(8)
C15 0.0617(13) 0.0500(13) 0.0575(12) -0.0225(10) 0.0082(10) -0.0069(10)
C16 0.0565(12) 0.0392(12) 0.0821(16) -0.0190(11) 0.0175(11) -0.0123(9)
C17 0.0698(14) 0.0395(12) 0.0715(14) 0.0024(10) 0.0134(11) -0.0139(10)
C18 0.0549(11) 0.0464(12) 0.0474(10) -0.0022(9) 0.0080(8) -0.0114(9)
B2 0.0290(8) 0.0362(10) 0.0249(8) -0.0072(7) 0.0038(6) -0.0043(7)
O21 0.0309(6) 0.0443(7) 0.0401(6) -0.0046(5) -0.0059(5) -0.0069(5)
O22 0.0318(5) 0.0337(6) 0.0309(5) -0.0030(5) -0.0003(4) -0.0082(5)
O23 0.0260(5) 0.0404(7) 0.0333(6) 0.0027(5) -0.0003(4) -0.0060(5)
O31 0.0447(6) 0.0403(7) 0.0250(5) -0.0063(5) -0.0042(4) -0.0056(5)
O32 0.0342(5) 0.0338(6) 0.0251(5) -0.0060(4) 0.0007(4) -0.0009(5)
O33 0.0379(6) 0.0362(6) 0.0243(5) -0.0048(5) 0.0033(4) 0.0028(5)
C21 0.0302(7) 0.0349(9) 0.0251(7) -0.0062(6) 0.0023(6) -0.0044(6)
C22 0.0297(7) 0.0382(10) 0.0261(7) 0.0001(6) -0.0003(6) -0.0059(6)
C23 0.0340(8) 0.0334(9) 0.0312(8) -0.0012(6) 0.0024(6) -0.0112(7)
C24 0.0462(10) 0.0442(11) 0.0350(8) 0.0005(7) -0.0038(7) -0.0044(8)
C25 0.0576(12) 0.0418(12) 0.0486(11) 0.0037(9) -0.0015(9) 0.0026(9)
C26 0.0708(13) 0.0351(11) 0.0537(11) -0.0069(9) 0.0102(10) -0.0064(9)
C27 0.0759(14) 0.0413(11) 0.0393(10) -0.0073(8) -0.0031(9) -0.0150(10)
C28 0.0528(10) 0.0371(10) 0.0351(9) -0.0011(7) -0.0072(7) -0.0109(8)
C31 0.0282(7) 0.0331(9) 0.0270(8) -0.0061(6) -0.0009(6) -0.0087(6)
C32 0.0287(7) 0.0363(9) 0.0291(8) -0.0050(7) 0.0003(6) -0.0009(6)
C33 0.0373(8) 0.0360(9) 0.0253(7) -0.0080(6) 0.0008(6) -0.0028(7)
C34 0.0416(9) 0.0443(11) 0.0363(9) -0.0103(7) 0.0011(7) -0.0093(8)
C35 0.0614(12) 0.0548(13) 0.0511(11) -0.0138(10) 0.0039(9) -0.0242(10)
C36 0.1014(19) 0.0441(13) 0.0592(13) -0.0042(10) 0.0078(13) -0.0299(13)
C37 0.0960(19) 0.0447(13) 0.0600(13) 0.0094(10) -0.0113(12) -0.0060(12)
C38 0.0539(11) 0.0392(11) 0.0486(11) -0.0017(8) -0.0084(9) 0.0001(9)
B3 0.0325(9) 0.0341(10) 0.0221(8) -0.0050(7) -0.0024(6) -0.0081(7)
O41 0.0454(6) 0.0480(7) 0.0224(5) -0.0056(5) 0.0013(4) -0.0092(5)
O42 0.0386(6) 0.0345(6) 0.0243(5) -0.0061(4) -0.0021(4) -0.0096(5)
O43 0.0468(6) 0.0349(6) 0.0207(5) -0.0025(4) -0.0026(4) -0.0122(5)
O51 0.0296(6) 0.0416(7) 0.0400(6) -0.0050(5) 0.0056(5) -0.0065(5)
O52 0.0290(5) 0.0323(6) 0.0295(5) -0.0037(4) -0.0013(4) -0.0016(4)
O53 0.0255(5) 0.0363(6) 0.0299(5) 0.0009(5) -0.0018(4) -0.0071(4)
C41 0.0288(7) 0.0376(9) 0.0249(7) -0.0058(6) -0.0009(5) -0.0048(6)
C42 0.0305(7) 0.0384(9) 0.0226(7) -0.0015(6) -0.0001(5) -0.0089(6)
C43 0.0337(8) 0.0389(9) 0.0202(7) -0.0047(6) -0.0009(6) -0.0086(7)
C44 0.0437(9) 0.0389(10) 0.0367(8) -0.0023(7) 0.0031(7) -0.0113(8)
C45 0.0683(13) 0.0374(11) 0.0484(11) 0.0020(8) 0.0027(9) -0.0106(9)
C46 0.0706(14) 0.0453(12) 0.0453(11) -0.0031(9) -0.0064(9) 0.0125(10)
C47 0.0403(10) 0.0645(14) 0.0370(9) -0.0066(9) -0.0040(7) 0.0058(9)
C48 0.0353(8) 0.0506(11) 0.0293(8) -0.0025(7) -0.0009(6) -0.0093(8)
C51 0.0276(7) 0.0307(9) 0.0270(7) -0.0069(6) -0.0005(6) -0.0031(6)
C52 0.0260(7) 0.0357(9) 0.0251(7) -0.0014(6) -0.0011(5) -0.0040(6)
C53 0.0239(7) 0.0309(9) 0.0345(8) -0.0033(6) 0.0009(6) -0.0012(6)
C54 0.0542(11) 0.0383(10) 0.0361(9) -0.0046(8) -0.0038(8) -0.0006(8)
C55 0.0608(12) 0.0439(12) 0.0427(10) -0.0140(9) -0.0002(8) -0.0032(9)
C56 0.0584(11) 0.0349(11) 0.0602(12) -0.0134(9) 0.0085(9) -0.0054(9)
C57 0.0778(15) 0.0345(11) 0.0512(11) 0.0024(9) 0.0055(10) -0.0021(10)
C58 0.0553(10) 0.0387(10) 0.0351(9) -0.0013(7) 0.0006(7) -0.0042(8)
B4 0.0281(8) 0.0327(10) 0.0231(8) -0.0051(7) 0.0005(6) -0.0002(7)
O61 0.0301(5) 0.0395(7) 0.0310(5) -0.0043(5) -0.0068(4) -0.0042(5)
O62 0.0304(5) 0.0321(6) 0.0258(5) -0.0015(4) -0.0006(4) -0.0042(4)
O63 0.0260(5) 0.0319(6) 0.0275(5) -0.0030(4) -0.0019(4) -0.0023(4)
O71 0.0426(6) 0.0439(7) 0.0211(5) -0.0058(5) -0.0015(4) -0.0054(5)
O72 0.0331(6) 0.0377(6) 0.0225(5) -0.0043(4) 0.0014(4) 0.0037(5)
O73 0.0326(5) 0.0339(6) 0.0227(5) -0.0010(4) 0.0047(4) 0.0036(4)
C61 0.0302(7) 0.0298(8) 0.0239(7) -0.0082(6) 0.0026(6) -0.0021(6)
C62 0.0291(7) 0.0309(9) 0.0241(7) -0.0025(6) -0.0010(5) -0.0037(6)
C63 0.0300(7) 0.0307(9) 0.0326(8) -0.0058(6) 0.0008(6) -0.0047(6)
C64 0.0481(10) 0.0377(10) 0.0402(9) -0.0053(8) -0.0090(7) -0.0010(8)
C65 0.0589(12) 0.0375(11) 0.0633(13) -0.0020(9) -0.0165(10) 0.0074(9)
C66 0.0600(12) 0.0365(11) 0.0652(13) -0.0185(10) -0.0034(10) 0.0068(9)
C67 0.0580(12) 0.0495(12) 0.0495(11) -0.0210(9) -0.0042(9) -0.0055(9)
C68 0.0432(9) 0.0351(10) 0.0383(9) -0.0095(7) -0.0057(7) -0.0038(7)
C71 0.0290(7) 0.0332(9) 0.0253(7) -0.0064(6) -0.0019(5) -0.0074(6)
C72 0.0237(7) 0.0370(9) 0.0245(7) -0.0026(6) -0.0017(5) -0.0023(6)
C73 0.0319(8) 0.0365(9) 0.0209(7) -0.0054(6) 0.0035(6) -0.0037(6)
C74 0.0380(9) 0.0489(12) 0.0450(10) -0.0105(8) 0.0040(7) -0.0109(8)
C75 0.0589(13) 0.0617(15) 0.0694(14) -0.0266(12) 0.0194(11) -0.0307(11)
C76 0.0952(19) 0.0385(12) 0.0607(13) -0.0075(10) 0.0270(13) -0.0151(12)
C77 0.0809(16) 0.0384(12) 0.0521(11) 0.0010(9) 0.0036(10) 0.0022(11)
C78 0.0476(10) 0.0366(10) 0.0379(9) -0.0008(7) -0.0040(7) 0.0009(8)
O11S 0.0433(6) 0.0460(8) 0.0349(6) -0.0082(5) -0.0063(5) -0.0010(5)
C11S 0.0417(10) 0.0522(12) 0.0514(11) -0.0157(9) 0.0047(8) -0.0050(8)
C12S 0.0619(14) 0.0492(14) 0.0920(18) 0.0012(13) 0.0103(12) -0.0016(11)
O21S 0.0442(7) 0.0466(8) 0.0382(6) -0.0051(6) 0.0079(5) -0.0098(6)
C21S 0.0616(12) 0.0454(12) 0.0478(11) -0.0091(9) 0.0050(9) -0.0023(9)
C22S 0.0515(12) 0.0492(13) 0.0778(15) 0.0044(11) 0.0041(10) -0.0088(9)
O31S 0.0383(6) 0.0334(7) 0.0378(6) -0.0009(5) -0.0082(5) -0.0066(5)
C31S 0.0424(9) 0.0465(11) 0.0369(9) -0.0027(8) -0.0016(7) -0.0084(8)
C32S 0.0574(12) 0.0411(12) 0.0671(13) 0.0029(10) -0.0057(10) -0.0014(9)

loop_
_atom_type_symbol
_atom_type_description
_atom_type_scat_dispersion_real
_atom_type_scat_dispersion_imag
_atom_type_scat_source
C C 0.0181 0.0091 'International Tables Vol C Tables 4.2.6.8 and 6.1.1.4'
H H 0.0000 0.0000 'International Tables Vol C Tables 4.2.6.8 and 6.1.1.4'
B B 0.0090 0.0039 'International Tables Vol C Tables 4.2.6.8 and 6.1.1.4'
Na Na 0.1353 0.1239 'International Tables Vol C Tables 4.2.6.8 and 6.1.1.4'
O O 0.0492 0.0322 'International Tables Vol C Tables 4.2.6.8 and 6.1.1.4'

loop_
_geom_angle_atom_site_label_1
_geom_angle_atom_site_label_2
_geom_angle_atom_site_label_3
_geom_angle
_geom_angle_site_symmetry_1
_geom_angle_site_symmetry_3
B1 Na1 Na2 150.58(4) . 1_655
B1 Na1 C1SA 115.57(12) . 1_655
O3 Na1 Na2 139.67(4) . 1_655
O3 Na1 B1 29.11(5) . .
O3 Na1 O71 99.40(4) . 1_654
O3 Na1 C1SA 86.55(11) . 1_655
O13 Na1 Na2 134.29(4) . 1_655
O13 Na1 B1 28.93(5) . .
O13 Na1 O3 57.47(4) . .
O13 Na1 O33 89.36(4) . .
O13 Na1 O71 102.77(4) . 1_654
O13 Na1 C1SA 141.96(11) . 1_655
O13 Na1 O1SB 177.87(7) . 1_655
O33 Na1 Na2 114.13(3) . 1_655
O33 Na1 B1 92.96(5) . .
O33 Na1 O3 103.13(4) . .
O33 Na1 O71 157.47(4) . 1_654
O33 Na1 C1SA 112.53(11) . 1_655
O71 Na1 Na2 44.47(3) 1_654 1_655
O71 Na1 B1 106.88(5) 1_654 .
O71 Na1 C1SA 68.74(11) 1_654 1_655
O1SA Na1 Na2 53.85(8) 1_655 1_655
O1SA Na1 B1 137.60(10) 1_655 .
O1SA Na1 O3 108.73(10) 1_655 .
O1SA Na1 O13 166.04(10) 1_655 .
O1SA Na1 O33 96.56(9) 1_655 .
O1SA Na1 O71 76.11(8) 1_655 1_654
O1SA Na1 C1SA 24.53(15) 1_655 1_655
O1SA Na1 O1SB 12.05(9) 1_655 1_655
O1SA Na1 O11S 99.75(10) 1_655 .
C1SA Na1 Na2 65.79(10) 1_655 1_655
O1SB Na1 Na2 47.46(5) 1_655 1_655
O1SB Na1 B1 148.95(7) 1_655 .
O1SB Na1 O3 120.47(7) 1_655 .
O1SB Na1 O33 90.68(6) 1_655 .
O1SB Na1 O71 77.89(6) 1_655 1_654
O1SB Na1 C1SA 36.34(12) 1_655 1_655
O11S Na1 Na2 54.02(4) . 1_655
O11S Na1 B1 122.34(6) . .
O11S Na1 O3 149.44(5) . .
O11S Na1 O13 93.42(5) . .
O11S Na1 O33 83.93(4) . .
O11S Na1 O71 76.54(5) . 1_654
O11S Na1 C1SA 118.58(11) . 1_655
O11S Na1 O1SB 88.70(7) . 1_655
O11 Na2 Na1 122.07(4) . 1_455
O11 Na2 O12 47.73(4) . .
O11 Na2 C11 22.84(5) . .
O11 Na2 O22 77.45(4) . .
O11 Na2 C21 96.36(5) . .
O11 Na2 O1SA 163.95(8) . .
O11 Na2 O1SB 163.07(7) . .
O11 Na2 O11S 83.52(4) . 1_455
O12 Na2 Na1 134.04(3) . 1_455
O12 Na2 C11 25.47(4) . .
C11 Na2 Na1 135.38(4) . 1_455
O21 Na2 Na1 119.08(4) . 1_455
O21 Na2 O11 115.31(5) . .
O21 Na2 O12 75.29(4) . .
O21 Na2 C11 94.51(5) . .
O21 Na2 O22 49.44(4) . .
O21 Na2 C21 23.35(4) . .
O21 Na2 O1SA 80.45(8) . .
O21 Na2 O1SB 79.80(6) . .
O21 Na2 O11S 161.11(5) . 1_455
O22 Na2 Na1 157.95(4) . 1_455
O22 Na2 O12 65.79(3) . .
O22 Na2 C11 66.57(4) . .
O22 Na2 C21 26.28(4) . .
C21 Na2 Na1 140.97(4) . 1_455
C21 Na2 O12 66.66(4) . .
C21 Na2 C11 78.91(5) . .
O41 Na2 Na1 92.12(4) . 1_455
O41 Na2 O11 85.11(5) . .
O41 Na2 O12 124.57(4) . .
O41 Na2 C11 102.05(5) . .
O41 Na2 O21 111.95(5) . .
O41 Na2 O22 78.59(4) . .
O41 Na2 C21 98.21(5) . .
O41 Na2 O71 138.94(5) . 1_554
O41 Na2 O1SA 91.80(8) . .
O41 Na2 O1SB 81.87(7) . .
O41 Na2 O11S 66.09(4) . 1_455
O71 Na2 Na1 50.63(3) 1_554 1_455
O71 Na2 O11 99.92(5) 1_554 .
O71 Na2 O12 84.56(4) 1_554 .
O71 Na2 C11 96.50(5) 1_554 .
O71 Na2 O21 102.60(5) 1_554 .
O71 Na2 O22 142.43(4) 1_554 .
O71 Na2 C21 121.31(5) 1_554 .
O71 Na2 O1SA 72.29(8) 1_554 .
O71 Na2 O1SB 83.14(7) 1_554 .
O71 Na2 O11S 73.98(4) 1_554 1_455
O1SA Na2 Na1 42.18(7) . 1_455
O1SA Na2 O12 141.72(8) . .
O1SA Na2 C11 166.14(8) . .
O1SA Na2 O22 117.42(8) . .
O1SA Na2 C21 99.67(8) . .
O1SA Na2 O11S 80.84(7) . 1_455
O1SB Na2 Na1 48.12(6) . 1_455
O1SB Na2 O12 148.99(6) . .
O1SB Na2 C11 174.04(7) . .
O1SB Na2 O22 110.26(6) . .
O1SB Na2 C21 96.17(7) . .
O1SB Na2 O1SA 11.08(7) . .
O1SB Na2 O11S 81.34(6) . 1_455
O11S Na2 Na1 44.35(3) 1_455 1_455
O11S Na2 O12 122.07(4) 1_455 .
O11S Na2 C11 104.31(5) 1_455 .
O11S Na2 O22 141.05(4) 1_455 .
O11S Na2 C21 164.27(4) 1_455 .
O1 Na3 Na4 44.29(3) 1_556 1_655
O1 Na3 B4 113.00(5) 1_556 .
O43 Na3 Na4 113.41(3) . 1_655
O43 Na3 O1 157.45(4) . 1_556
O43 Na3 B4 89.54(5) . .
B4 Na3 Na4 155.39(4) . 1_655
O63 Na3 Na4 150.98(4) . 1_655
O63 Na3 O1 111.90(4) . 1_556
O63 Na3 O43 87.87(4) . .
O63 Na3 B4 29.57(5) . .
O63 Na3 O73 58.64(4) . .
O63 Na3 O31S 160.22(5) . 1_655
O73 Na3 Na4 131.25(4) . 1_655
O73 Na3 O1 100.80(4) . 1_556
O73 Na3 O43 98.78(4) . .
O73 Na3 B4 29.65(5) . .
O21S Na3 Na4 66.94(4) . 1_655
O21S Na3 O1 82.27(5) . 1_556
O21S Na3 O43 84.56(5) . .
O21S Na3 B4 126.95(6) . .
O21S Na3 O63 97.43(5) . .
O21S Na3 O73 155.45(5) . .
O21S Na3 O31S 102.26(5) . 1_655
O31S Na3 Na4 44.35(3) 1_655 1_655
O31S Na3 O1 73.08(4) 1_655 1_556
O31S Na3 O43 92.05(4) 1_655 .
O31S Na3 B4 130.66(5) 1_655 .
O31S Na3 O73 101.92(5) 1_655 .
O1 Na4 Na3 49.77(3) 1_456 1_455
O1 Na4 O51 110.31(5) 1_456 .
O1 Na4 O52 140.41(5) 1_456 .
O1 Na4 C51 125.79(5) 1_456 .
O1 Na4 O62 77.02(4) 1_456 .
O1 Na4 C61 83.32(4) 1_456 .
O31 Na4 Na3 84.22(4) 1_455 1_455
O31 Na4 O1 123.35(5) 1_455 1_456
O31 Na4 O51 125.68(5) 1_455 .
O31 Na4 O52 87.70(4) 1_455 .
O31 Na4 C51 109.88(5) 1_455 .
O31 Na4 O61 76.93(4) 1_455 .
O31 Na4 O62 120.68(4) 1_455 .
O31 Na4 C61 96.18(5) 1_455 .
O31 Na4 O31S 92.19(5) 1_455 .
O51 Na4 Na3 130.78(4) . 1_455
O51 Na4 O52 50.98(4) . .
O51 Na4 C51 24.23(4) . .
O51 Na4 O62 76.81(4) . .
O51 Na4 C61 97.71(4) . .
O52 Na4 Na3 169.81(3) . 1_455
O52 Na4 C51 26.91(4) . .
O52 Na4 O62 65.26(3) . .
O52 Na4 C61 68.10(4) . .
C51 Na4 Na3 154.60(4) . 1_455
C51 Na4 O62 67.32(4) . .
C51 Na4 C61 81.53(5) . .
O61 Na4 Na3 104.59(3) . 1_455
O61 Na4 O1 84.26(5) . 1_456
O61 Na4 O51 118.74(4) . .
O61 Na4 O52 79.50(4) . .
O61 Na4 C51 99.26(5) . .
O61 Na4 O62 47.97(3) . .
O61 Na4 C61 22.67(4) . .
O61 Na4 O31S 148.69(5) . .
O62 Na4 Na3 124.44(3) . 1_455
O62 Na4 C61 25.74(4) . .
C61 Na4 Na3 118.90(4) . 1_455
O31S Na4 Na3 44.52(3) . 1_455
O31S Na4 O1 77.39(5) . 1_456
O31S Na4 O51 91.56(4) . .
O31S Na4 O52 129.97(5) . .
O31S Na4 C51 112.05(5) . .
O31S Na4 O62 145.98(4) . .
O31S Na4 C61 160.52(5) . .
O2 B1 Na1 138.40(11) . .
O3 B1 Na1 59.05(7) . .
O3 B1 O2 104.46(13) . .
O3 B1 O12 114.67(13) . .
O3 B1 O13 112.17(13) . .
O12 B1 Na1 115.25(9) . .
O12 B1 O2 106.34(12) . .
O13 B1 Na1 54.66(7) . .
O13 B1 O2 114.66(13) . .
O13 B1 O12 104.68(13) . .
Na4 O1 Na3 85.94(4) 1_654 1_554
C1 O1 Na3 132.58(11) . 1_554
C1 O1 Na4 134.94(11) . 1_654
C1 O2 B1 110.12(13) . .
B1 O3 Na1 91.84(9) . .
C2 O3 Na1 137.38(9) . .
C2 O3 B1 110.68(12) . .
C11 O11 Na2 106.20(11) . .
B1 O12 Na2 162.55(10) . .
C11 O12 Na2 79.42(8) . .
C11 O12 B1 110.04(12) . .
B1 O13 Na1 96.41(10) . .
C12 O13 Na1 116.78(9) . .
C12 O13 B1 110.42(12) . .
O1 C1 O2 123.97(16) . .
O1 C1 C2 126.14(16) . .
O2 C1 C2 109.89(13) . .
O3 C2 C1 104.39(13) . .
O3 C2 C3 113.19(12) . .
C3 C2 C1 111.85(13) . .
C4 C3 C2 120.55(16) . .
C4 C3 C8 119.21(18) . .
C8 C3 C2 120.24(16) . .
C3 C4 C5 119.5(2) . .
C6 C5 C4 120.8(2) . .
C5 C6 C7 119.9(2) . .
C6 C7 C8 120.3(2) . .
C3 C8 C7 120.27(19) . .
O11 C11 Na2 50.95(9) . .
O11 C11 O12 123.70(14) . .
O11 C11 C12 126.56(16) . .
O12 C11 Na2 75.12(8) . .
O12 C11 C12 109.73(13) . .
C12 C11 Na2 162.88(10) . .
O13 C12 C11 104.00(13) . .
O13 C12 C13 113.15(13) . .
C13 C12 C11 112.66(13) . .
C14 C13 C12 120.88(16) . .
C18 C13 C12 120.14(16) . .
C18 C13 C14 118.98(18) . .
C13 C14 C15 120.0(2) . .
C16 C15 C14 120.9(2) . .
C15 C16 C17 119.3(2) . .
C16 C17 C18 120.4(2) . .
C13 C18 C17 120.4(2) . .
O22 B2 O32 107.59(12) . .
O23 B2 O22 104.93(13) . .
O23 B2 O32 112.97(14) . .
O23 B2 O33 113.87(13) . .
O33 B2 O22 112.76(14) . .
O33 B2 O32 104.72(13) . .
C21 O21 Na2 105.75(11) . .
B2 O22 Na2 166.24(10) . .
C21 O22 Na2 80.51(9) . .
C21 O22 B2 109.55(13) . .
C22 O23 B2 109.97(12) . .
C31 O31 Na4 159.03(11) . 1_655
C31 O32 B2 109.97(12) . .
B2 O33 Na1 106.83(9) . .
C32 O33 Na1 132.33(9) . .
C32 O33 B2 110.44(12) . .
O21 C21 Na2 50.90(9) . .
O21 C21 O22 123.36(16) . .
O21 C21 C22 126.91(15) . .
O22 C21 Na2 73.21(9) . .
O22 C21 C22 109.74(13) . .
C22 C21 Na2 170.81(10) . .
O23 C22 C21 103.93(13) . .
O23 C22 C23 113.69(13) . .
C23 C22 C21 110.48(13) . .
C24 C23 C22 119.53(15) . .
C24 C23 C28 119.22(17) . .
C28 C23 C22 121.23(15) . .
C25 C24 C23 120.55(17) . .
C24 C25 C26 120.10(18) . .
C27 C26 C25 119.59(19) . .
C26 C27 C28 120.76(18) . .
C23 C28 C27 119.78(17) . .
O31 C31 O32 124.16(14) . .
O31 C31 C32 125.37(15) . .
O32 C31 C32 110.44(12) . .
O33 C32 C31 104.30(12) . .
O33 C32 C33 114.38(14) . .
C33 C32 C31 108.67(13) . .
C34 C33 C32 120.76(15) . .
C38 C33 C32 119.61(16) . .
C38 C33 C34 119.40(18) . .
C35 C34 C33 120.50(19) . .
C34 C35 C36 119.9(2) . .
C37 C36 C35 120.0(2) . .
C38 C37 C36 120.2(2) . .
C37 C38 C33 120.0(2) . .
O43 B3 O42 104.67(13) . .
O43 B3 O52 114.37(14) . .
O52 B3 O42 106.70(12) . .
O53 B3 O42 113.03(13) . .
O53 B3 O43 113.25(13) . .
O53 B3 O52 104.84(13) . .
C41 O41 Na2 166.90(12) . .
C41 O42 B3 109.84(12) . .
B3 O43 Na3 112.36(9) . .
C42 O43 Na3 126.03(9) . .
C42 O43 B3 110.70(12) . .
C51 O51 Na4 100.23(10) . .
B3 O52 Na4 162.86(10) . .
C51 O52 Na4 85.01(8) . .
C51 O52 B3 110.00(12) . .
C52 O53 B3 110.55(11) . .
O41 C41 O42 123.55(15) . .
O41 C41 C42 125.64(15) . .
O42 C41 C42 110.79(13) . .
O43 C42 C41 103.98(13) . .
O43 C42 C43 114.35(13) . .
C43 C42 C41 109.90(12) . .
C44 C43 C42 120.32(15) . .
C44 C43 C48 119.54(16) . .
C48 C43 C42 120.07(16) . .
C43 C44 C45 120.01(18) . .
C46 C45 C44 120.3(2) . .
C45 C46 C47 119.74(19) . .
C48 C47 C46 120.33(18) . .
C47 C48 C43 120.10(18) . .
O51 C51 Na4 55.54(8) . .
O51 C51 O52 123.01(14) . .
O51 C51 C52 127.33(15) . .
O52 C51 Na4 68.08(7) . .
O52 C51 C52 109.65(13) . .
C52 C51 Na4 170.89(11) . .
O53 C52 C51 104.01(12) . .
O53 C52 C53 112.44(12) . .
C53 C52 C51 112.48(13) . .
C54 C53 C52 120.52(15) . .
C58 C53 C52 120.74(15) . .
C58 C53 C54 118.74(17) . .
C55 C54 C53 120.48(18) . .
C56 C55 C54 120.29(19) . .
C57 C56 C55 119.72(19) . .
C56 C57 C58 119.93(19) . .
C53 C58 C57 120.83(17) . .
O62 B4 Na3 115.36(9) . .
O62 B4 O72 106.86(12) . .
O63 B4 Na3 56.27(7) . .
O63 B4 O62 104.96(12) . .
O63 B4 O72 114.04(14) . .
O63 B4 O73 111.57(13) . .
O72 B4 Na3 137.77(10) . .
O73 B4 Na3 56.84(7) . .
O73 B4 O62 114.49(14) . .
O73 B4 O72 105.06(12) . .
C61 O61 Na4 106.93(11) . .
B4 O62 Na4 164.54(9) . .
C61 O62 Na4 79.33(8) . .
C61 O62 B4 109.75(12) . .
B4 O63 Na3 94.17(9) . .
C62 O63 Na3 119.19(9) . .
C62 O63 B4 109.91(12) . .
Na2 O71 Na1 84.90(4) 1_556 1_456
C71 O71 Na1 132.84(10) . 1_456
C71 O71 Na2 140.87(11) . 1_556
C71 O72 B4 110.04(12) . .
B4 O73 Na3 93.51(9) . .
C72 O73 Na3 133.47(9) . .
C72 O73 B4 110.23(11) . .
O61 C61 Na4 50.40(9) . .
O61 C61 O62 123.56(15) . .
O61 C61 C62 126.73(15) . .
O62 C61 Na4 74.94(9) . .
O62 C61 C62 109.71(12) . .
C62 C61 Na4 165.88(10) . .
O63 C62 C61 104.16(13) . .
O63 C62 C63 113.35(12) . .
C63 C62 C61 111.40(12) . .
C64 C63 C62 119.60(15) . .
C68 C63 C62 121.03(15) . .
C68 C63 C64 119.37(16) . .
C65 C64 C63 120.18(18) . .
C64 C65 C66 120.29(18) . .
C67 C66 C65 119.68(19) . .
C66 C67 C68 120.36(18) . .
C67 C68 C63 120.09(17) . .
O71 C71 O72 124.30(14) . .
O71 C71 C72 125.56(14) . .
O72 C71 C72 110.13(12) . .
O73 C72 C71 104.40(12) . .
O73 C72 C73 113.18(13) . .
C73 C72 C71 112.26(13) . .
C74 C73 C72 121.10(15) . .
C78 C73 C72 119.68(15) . .
C78 C73 C74 119.21(17) . .
C75 C74 C73 119.49(19) . .
C76 C75 C74 120.3(2) . .
C77 C76 C75 120.5(2) . .
C76 C77 C78 119.7(2) . .
C77 C78 C73 120.8(2) . .
Na1 O1SA Na2 83.97(10) 1_455 .
C1SA O1SA Na1 114.0(3) . 1_455
C1SA O1SA Na2 112.7(3) . .
O1SA C1SA Na1 41.5(2) . 1_455
O1SA C1SA C2SA 113.9(5) . .
C2SA C1SA Na1 151.3(4) . 1_455
Na2 O1SB Na1 84.42(7) . 1_455
C1SB O1SB Na1 121.5(2) . 1_455
C1SB O1SB Na2 125.64(19) . .
O1SB C1SB C2SB 108.5(3) . .
Na1 O11S Na2 81.63(4) . 1_655
C11S O11S Na1 123.01(11) . .
C11S O11S Na2 118.13(11) . 1_655
O11S C11S C12S 112.00(18) . .
C21S O21S Na3 118.85(12) . .
O21S C21S C22S 112.53(18) . .
Na4 O31S Na3 91.14(5) . 1_455
C31S O31S Na3 110.78(10) . 1_455
C31S O31S Na4 112.22(10) . .
O31S C31S C32S 111.96(16) . .

loop_
_geom_bond_atom_site_label_1
_geom_bond_atom_site_label_2
_geom_bond_distance
_geom_bond_site_symmetry_2
Na1 Na2 3.3195(8) 1_655
Na1 B1 2.9524(18) .
Na1 O3 2.5334(12) .
Na1 O13 2.4236(13) .
Na1 O33 2.5114(12) .
Na1 O71 2.5762(13) 1_654
Na1 O1SA 2.242(3) 1_655
Na1 C1SA 3.091(6) 1_655
Na1 O1SB 2.483(2) 1_655
Na1 O11S 2.3454(14) .
Na2 Na1 3.3195(8) 1_455
Na2 O11 2.4321(14) .
Na2 O12 2.9565(12) .
Na2 C11 3.0071(17) .
Na2 O21 2.3707(15) .
Na2 O22 2.8539(13) .
Na2 C21 2.9403(18) .
Na2 O41 2.3285(12) .
Na2 O71 2.3348(12) 1_554
Na2 O1SA 2.695(3) .
Na2 O1SB 2.458(2) .
Na2 O11S 2.7152(15) 1_455
Na3 Na4 3.4766(8) 1_655
Na3 O1 2.6610(14) 1_556
Na3 O43 2.5309(12) .
Na3 B4 2.9137(18) .
Na3 O63 2.4295(12) .
Na3 O73 2.4438(12) .
Na3 O21S 2.2851(15) .
Na3 O31S 2.4380(13) 1_655
Na4 Na3 3.4766(8) 1_455
Na4 O1 2.4338(12) 1_456
Na4 O31 2.3196(13) 1_455
Na4 O51 2.4374(13) .
Na4 O52 2.7089(12) .
Na4 C51 2.9090(16) .
Na4 O61 2.4158(14) .
Na4 O62 2.9473(12) .
Na4 C61 2.9993(18) .
Na4 O31S 2.4306(13) .
B1 O2 1.5096(19) .
B1 O3 1.437(2) .
B1 O12 1.497(2) .
B1 O13 1.437(2) .
O1 Na3 2.6610(14) 1_554
O1 Na4 2.4338(12) 1_654
O1 C1 1.219(2) .
O2 C1 1.310(2) .
O3 C2 1.4241(19) .
O11 C11 1.216(2) .
O12 C11 1.315(2) .
O13 C12 1.418(2) .
C1 C2 1.524(2) .
C2 C3 1.514(2) .
C3 C4 1.380(3) .
C3 C8 1.386(2) .
C4 C5 1.400(3) .
C5 C6 1.364(4) .
C6 C7 1.365(4) .
C7 C8 1.390(3) .
C11 C12 1.529(2) .
C12 C13 1.513(2) .
C13 C14 1.387(3) .
C13 C18 1.383(3) .
C14 C15 1.392(3) .
C15 C16 1.367(3) .
C16 C17 1.381(4) .
C17 C18 1.387(3) .
B2 O22 1.494(2) .
B2 O23 1.433(2) .
B2 O32 1.5064(19) .
B2 O33 1.442(2) .
O21 C21 1.211(2) .
O22 C21 1.320(2) .
O23 C22 1.4174(19) .
O31 Na4 2.3196(13) 1_655
O31 C31 1.2138(19) .
O32 C31 1.307(2) .
O33 C32 1.4228(19) .
C21 C22 1.522(2) .
C22 C23 1.519(2) .
C23 C24 1.382(2) .
C23 C28 1.385(2) .
C24 C25 1.381(3) .
C25 C26 1.381(3) .
C26 C27 1.368(3) .
C27 C28 1.389(3) .
C31 C32 1.522(2) .
C32 C33 1.508(3) .
C33 C34 1.389(3) .
C33 C38 1.388(2) .
C34 C35 1.376(3) .
C35 C36 1.384(4) .
C36 C37 1.383(4) .
C37 C38 1.379(3) .
B3 O42 1.5110(19) .
B3 O43 1.441(2) .
B3 O52 1.492(2) .
B3 O53 1.435(2) .
O41 C41 1.2158(19) .
O42 C41 1.305(2) .
O43 C42 1.4259(18) .
O51 C51 1.213(2) .
O52 C51 1.321(2) .
O53 C52 1.4183(19) .
C41 C42 1.524(2) .
C42 C43 1.504(2) .
C43 C44 1.383(3) .
C43 C48 1.393(2) .
C44 C45 1.393(3) .
C45 C46 1.379(3) .
C46 C47 1.385(3) .
C47 C48 1.381(3) .
C51 C52 1.526(2) .
C52 C53 1.510(2) .
C53 C54 1.394(2) .
C53 C58 1.375(2) .
C54 C55 1.381(3) .
C55 C56 1.379(3) .
C56 C57 1.377(3) .
C57 C58 1.392(3) .
B4 O62 1.488(2) .
B4 O63 1.442(2) .
B4 O72 1.5046(19) .
B4 O73 1.444(2) .
O61 C61 1.2084(19) .
O62 C61 1.325(2) .
O63 C62 1.4185(18) .
O71 Na1 2.5762(13) 1_456
O71 Na2 2.3348(12) 1_556
O71 C71 1.2135(19) .
O72 C71 1.3100(19) .
O73 C72 1.4255(18) .
C61 C62 1.521(2) .
C62 C63 1.519(2) .
C63 C64 1.389(2) .
C63 C68 1.385(2) .
C64 C65 1.381(3) .
C65 C66 1.381(3) .
C66 C67 1.379(3) .
C67 C68 1.384(3) .
C71 C72 1.530(2) .
C72 C73 1.500(2) .
C73 C74 1.389(2) .
C73 C78 1.386(2) .
C74 C75 1.388(3) .
C75 C76 1.381(4) .
C76 C77 1.363(4) .
C77 C78 1.383(3) .
O1SA Na1 2.242(3) 1_455
O1SA C1SA 1.404(7) .
C1SA Na1 3.091(6) 1_455
C1SA C2SA 1.488(8) .
O1SB Na1 2.483(2) 1_455
O1SB C1SB 1.454(4) .
C1SB C2SB 1.466(6) .
O11S Na2 2.7152(15) 1_655
O11S C11S 1.429(2) .
C11S C12S 1.493(3) .
O21S C21S 1.421(3) .
C21S C22S 1.484(3) .
O31S Na3 2.4380(13) 1_455
O31S C31S 1.448(2) .
C31S C32S 1.487(3) .

loop_
_geom_hbond_atom_site_label_D
_geom_hbond_atom_site_label_H
_geom_hbond_atom_site_label_A
_geom_hbond_distance_DH
_geom_hbond_distance_HA
_geom_hbond_distance_DA
_geom_hbond_angle_DHA
_geom_hbond_site_symmetry_A
O1SA H1SB O23 0.96 2.31 2.898(3) 118.7 1_455
O11S H11S O41 0.91 1.98 2.7692(17) 144.8 1_655
O21S H21S O31 0.79(3) 2.08(3) 2.8150(18) 155(2) .

loop_
_geom_torsion_atom_site_label_1
_geom_torsion_atom_site_label_2
_geom_torsion_atom_site_label_3
_geom_torsion_atom_site_label_4
_geom_torsion
_geom_torsion_site_symmetry_1
_geom_torsion_site_symmetry_2
_geom_torsion_site_symmetry_3
_geom_torsion_site_symmetry_4
Na1 Na2 O11 C11 132.57(9) 1_455 . . .
Na1 Na2 O12 B1 129.6(3) 1_455 . . .
Na1 Na2 O12 C11 -105.81(8) 1_455 . . .
Na1 Na2 C11 O11 -62.69(11) 1_455 . . .
Na1 Na2 C11 O12 100.01(9) 1_455 . . .
Na1 Na2 C11 C12 -151.1(4) 1_455 . . .
Na1 Na2 O21 C21 162.61(9) 1_455 . . .
Na1 Na2 O22 B2 151.0(4) 1_455 . . .
Na1 Na2 O22 C21 -70.97(12) 1_455 . . .
Na1 Na2 C21 O21 -24.50(13) 1_455 . . .
Na1 Na2 C21 O22 145.69(7) 1_455 . . .
Na1 Na2 C21 C22 -104.2(7) 1_455 . . .
Na1 Na2 O41 C41 -125.9(5) 1_455 . . .
Na1 Na2 O1SA C1SA -113.5(3) 1_455 . . .
Na1 Na2 O1SB C1SB -125.2(3) 1_455 . . .
Na1 B1 O2 C1 -66.4(2) . . . .
Na1 B1 O3 C2 143.04(11) . . . .
Na1 B1 O12 Na2 55.2(3) . . . .
Na1 B1 O12 C11 -65.31(14) . . . .
Na1 B1 O13 C12 121.72(11) . . . .
Na1 O3 C2 C1 116.05(13) . . . .
Na1 O3 C2 C3 -122.07(13) . . . .
Na1 O13 C12 C11 99.02(11) . . . .
Na1 O13 C12 C13 -138.40(11) . . . .
Na1 O33 C32 C31 135.67(11) . . . .
Na1 O33 C32 C33 -105.77(15) . . . .
Na1 O71 C71 O72 49.9(2) 1_456 . . .
Na1 O71 C71 C72 -128.98(14) 1_456 . . .
Na1 O1SA C1SA C2SA 161.3(3) 1_455 . . .
Na1 O1SB C1SB C2SB -35.3(4) 1_455 . . .
Na1 O11S C11S C12S -123.04(17) . . . .
Na2 Na1 B1 O2 -14.0(2) 1_655 . . .
Na2 Na1 B1 O3 -90.32(12) 1_655 . . .
Na2 Na1 B1 O12 164.88(8) 1_655 . . .
Na2 Na1 B1 O13 74.37(13) 1_655 . . .
Na2 Na1 O3 B1 130.61(9) 1_655 . . .
Na2 Na1 O3 C2 6.78(18) 1_655 . . .
Na2 Na1 O13 B1 -138.63(8) 1_655 . . .
Na2 Na1 O13 C12 104.62(10) 1_655 . . .
Na2 Na1 O33 B2 114.39(10) 1_655 . . .
Na2 Na1 O33 C32 -25.88(15) 1_655 . . .
Na2 Na1 O11S C11S -118.21(14) 1_655 . . .
Na2 O11 C11 O12 -20.21(17) . . . .
Na2 O11 C11 C12 158.50(13) . . . .
Na2 O12 C11 O11 16.12(14) . . . .
Na2 O12 C11 C12 -162.78(12) . . . .
Na2 C11 C12 O13 -99.1(4) . . . .
Na2 C11 C12 C13 138.0(4) . . . .
Na2 O21 C21 O22 -11.26(18) . . . .
Na2 O21 C21 C22 168.67(13) . . . .
Na2 O22 C21 O21 9.11(14) . . . .
Na2 O22 C21 C22 -170.83(11) . . . .
Na2 C21 C22 O23 -98.5(7) . . . .
Na2 C21 C22 C23 139.2(7) . . . .
Na2 O41 C41 O42 -175.2(4) . . . .
Na2 O41 C41 C42 6.6(6) . . . .
Na2 O71 C71 O72 -111.46(18) 1_556 . . .
Na2 O71 C71 C72 69.6(3) 1_556 . . .
Na2 O1SA C1SA Na1 93.5(2) . . . 1_455
Na2 O1SA C1SA C2SA -105.2(4) . . . .
Na2 O1SB C1SB C2SB 72.1(4) . . . .
Na2 O11S C11S C12S 138.30(15) 1_655 . . .
Na3 Na4 O51 C51 171.98(9) 1_455 . . .
Na3 Na4 O52 B3 99.4(4) 1_455 . . .
Na3 Na4 O52 C51 -108.7(2) 1_455 . . .
Na3 Na4 C51 O51 -14.26(15) 1_455 . . .
Na3 Na4 C51 O52 157.01(8) 1_455 . . .
Na3 Na4 C51 C52 -125.7(7) 1_455 . . .
Na3 Na4 O61 C61 132.25(9) 1_455 . . .
Na3 Na4 O62 B4 146.7(3) 1_455 . . .
Na3 Na4 O62 C61 -85.81(8) 1_455 . . .
Na3 Na4 C61 O61 -54.91(10) 1_455 . . .
Na3 Na4 C61 O62 110.03(8) 1_455 . . .
Na3 Na4 C61 C62 -138.8(4) 1_455 . . .
Na3 Na4 O31S C31S -113.04(12) 1_455 . . .
Na3 O1 C1 O2 62.7(2) 1_554 . . .
Na3 O1 C1 C2 -116.56(16) 1_554 . . .
Na3 O43 C42 C41 142.66(10) . . . .
Na3 O43 C42 C43 -97.50(14) . . . .
Na3 B4 O62 Na4 56.6(4) . . . .
Na3 B4 O62 C61 -67.42(13) . . . .
Na3 B4 O63 C62 123.13(11) . . . .
Na3 B4 O72 C71 -60.3(2) . . . .
Na3 B4 O73 C72 139.22(12) . . . .
Na3 O63 C62 C61 95.26(11) . . . .
Na3 O63 C62 C63 -143.49(10) . . . .
Na3 O73 C72 C71 116.66(12) . . . .
Na3 O73 C72 C73 -120.96(13) . . . .
Na3 O21S C21S C22S -178.15(14) . . . .
Na3 O31S C31S C32S 154.73(13) 1_455 . . .
Na4 Na3 O43 B3 94.42(10) 1_655 . . .
Na4 Na3 O43 C42 -46.11(12) 1_655 . . .
Na4 Na3 B4 O62 -154.41(9) 1_655 . . .
Na4 Na3 B4 O63 114.04(11) 1_655 . . .
Na4 Na3 B4 O72 24.4(3) 1_655 . . .
Na4 Na3 B4 O73 -50.62(15) 1_655 . . .
Na4 Na3 O63 B4 -128.36(9) 1_655 . . .
Na4 Na3 O63 C62 116.05(11) 1_655 . . .
Na4 Na3 O73 B4 154.65(8) 1_655 . . .
Na4 Na3 O73 C72 32.27(15) 1_655 . . .
Na4 Na3 O21S C21S -106.30(14) 1_655 . . .
Na4 O1 C1 O2 -78.7(2) 1_654 . . .
Na4 O1 C1 C2 102.07(19) 1_654 . . .
Na4 O31 C31 O32 177.3(2) 1_655 . . .
Na4 O31 C31 C32 -0.3(4) 1_655 . . .
Na4 O51 C51 O52 -9.66(16) . . . .
Na4 O51 C51 C52 169.32(14) . . . .
Na4 O52 C51 O51 8.58(15) . . . .
Na4 O52 C51 C52 -170.56(11) . . . .
Na4 C51 C52 O53 -68.9(7) . . . .
Na4 C51 C52 C53 169.2(6) . . . .
Na4 O61 C61 O62 -17.53(17) . . . .
Na4 O61 C61 C62 162.38(12) . . . .
Na4 O62 C61 O61 13.91(13) . . . .
Na4 O62 C61 C62 -166.02(11) . . . .
Na4 C61 C62 O63 -100.5(4) . . . .
Na4 C61 C62 C63 137.0(4) . . . .
Na4 O31S C31S C32S -105.02(16) . . . .
B1 Na1 O3 C2 -123.83(18) . . . .
B1 Na1 O13 C12 -116.75(13) . . . .
B1 Na1 O33 B2 -77.41(11) . . . .
B1 Na1 O33 C32 142.32(14) . . . .
B1 Na1 O11S Na2 144.51(5) . . . 1_655
B1 Na1 O11S C11S 26.30(15) . . . .
B1 O2 C1 O1 -173.04(15) . . . .
B1 O2 C1 C2 6.31(17) . . . .
B1 O3 C2 C1 -1.39(16) . . . .
B1 O3 C2 C3 120.48(15) . . . .
B1 O12 C11 Na2 164.77(11) . . . .
B1 O12 C11 O11 -179.12(15) . . . .
B1 O12 C11 C12 1.98(16) . . . .
B1 O13 C12 C11 -9.73(16) . . . .
B1 O13 C12 C13 112.85(14) . . . .
O1 Na3 O43 B3 101.95(15) 1_556 . . .
O1 Na3 O43 C42 -38.6(2) 1_556 . . .
O1 Na3 B4 O62 -174.27(10) 1_556 . . .
O1 Na3 B4 O63 94.18(9) 1_556 . . .
O1 Na3 B4 O72 4.57(19) 1_556 . . .
O1 Na3 B4 O73 -70.49(9) 1_556 . . .
O1 Na3 O63 B4 -98.33(9) 1_556 . . .
O1 Na3 O63 C62 146.08(10) 1_556 . . .
O1 Na3 O73 B4 117.96(9) 1_556 . . .
O1 Na3 O73 C72 -4.42(14) 1_556 . . .
O1 Na3 O21S C21S -62.97(14) 1_556 . . .
O1 Na4 O51 C51 -134.19(10) 1_456 . . .
O1 Na4 O52 B3 -82.6(3) 1_456 . . .
O1 Na4 O52 C51 69.22(11) 1_456 . . .
O1 Na4 C51 O51 56.00(12) 1_456 . . .
O1 Na4 C51 O52 -132.73(8) 1_456 . . .
O1 Na4 C51 C52 -55.4(7) 1_456 . . .
O1 Na4 O61 C61 86.43(10) 1_456 . . .
O1 Na4 O62 B4 130.8(3) 1_456 . . .
O1 Na4 O62 C61 -101.73(8) 1_456 . . .
O1 Na4 C61 O61 -91.07(10) 1_456 . . .
O1 Na4 C61 O62 73.86(8) 1_456 . . .
O1 Na4 C61 C62 -174.9(4) 1_456 . . .
O1 Na4 O31S Na3 44.24(4) 1_456 . . 1_455
O1 Na4 O31S C31S -68.80(11) 1_456 . . .
O1 C1 C2 O3 176.13(15) . . . .
O1 C1 C2 C3 53.4(2) . . . .
O2 B1 O3 Na1 -138.23(10) . . . .
O2 B1 O3 C2 4.82(16) . . . .
O2 B1 O12 Na2 -125.5(3) . . . .
O2 B1 O12 C11 113.93(14) . . . .
O2 B1 O13 Na1 133.09(12) . . . .
O2 B1 O13 C12 -105.19(15) . . . .
O2 C1 C2 O3 -3.20(16) . . . .
O2 C1 C2 C3 -125.96(14) . . . .
O3 Na1 B1 O2 76.31(18) . . . .
O3 Na1 B1 O12 -104.79(15) . . . .
O3 Na1 B1 O13 164.70(14) . . . .
O3 Na1 O13 B1 -8.76(8) . . . .
O3 Na1 O13 C12 -125.51(10) . . . .
O3 Na1 O33 B2 -49.82(11) . . . .
O3 Na1 O33 C32 169.90(13) . . . .
O3 Na1 O11S Na2 128.56(9) . . . 1_655
O3 Na1 O11S C11S 10.35(19) . . . .
O3 B1 O2 C1 -6.98(16) . . . .
O3 B1 O12 Na2 -10.6(4) . . . .
O3 B1 O12 C11 -131.16(14) . . . .
O3 B1 O13 Na1 14.15(13) . . . .
O3 B1 O13 C12 135.86(13) . . . .
O3 C2 C3 C4 129.96(16) . . . .
O3 C2 C3 C8 -51.03(19) . . . .
O11 Na2 O12 B1 -133.6(3) . . . .
O11 Na2 O12 C11 -8.97(8) . . . .
O11 Na2 C11 O12 162.70(15) . . . .
O11 Na2 C11 C12 -88.4(4) . . . .
O11 Na2 O21 C21 -38.15(11) . . . .
O11 Na2 O22 B2 -3.0(4) . . . .
O11 Na2 O22 C21 134.99(9) . . . .
O11 Na2 C21 O21 145.82(10) . . . .
O11 Na2 C21 O22 -43.99(8) . . . .
O11 Na2 C21 C22 66.1(7) . . . .
O11 Na2 O41 C41 112.1(5) . . . .
O11 Na2 O1SA Na1 -12.7(4) . . . 1_455
O11 Na2 O1SA C1SA -126.1(3) . . . .
O11 Na2 O1SB Na1 -60.2(3) . . . 1_455
O11 Na2 O1SB C1SB 174.6(2) . . . .
O11 C11 C12 O13 -174.18(15) . . . .
O11 C11 C12 C13 62.9(2) . . . .
O12 Na2 O11 C11 9.95(9) . . . .
O12 Na2 C11 O11 -162.70(15) . . . .
O12 Na2 C11 C12 108.9(4) . . . .
O12 Na2 O21 C21 -64.83(10) . . . .
O12 Na2 O22 B2 -52.1(4) . . . .
O12 Na2 O22 C21 85.95(8) . . . .
O12 Na2 C21 O21 107.56(11) . . . .
O12 Na2 C21 O22 -82.25(8) . . . .
O12 Na2 C21 C22 27.8(7) . . . .
O12 Na2 O41 C41 83.6(5) . . . .
O12 Na2 O1SA Na1 105.83(11) . . . 1_455
O12 Na2 O1SA C1SA -7.6(4) . . . .
O12 Na2 O1SB Na1 108.70(11) . . . 1_455
O12 Na2 O1SB C1SB -16.5(3) . . . .
O12 B1 O2 C1 114.68(14) . . . .
O12 B1 O3 Na1 105.78(11) . . . .
O12 B1 O3 C2 -111.17(14) . . . .
O12 B1 O13 Na1 -110.79(10) . . . .
O12 B1 O13 C12 10.93(16) . . . .
O12 C11 C12 O13 4.68(16) . . . .
O12 C11 C12 C13 -118.22(15) . . . .
O13 Na1 B1 O2 -88.39(18) . . . .
O13 Na1 B1 O3 -164.70(14) . . . .
O13 Na1 B1 O12 90.51(14) . . . .
O13 Na1 O3 B1 8.71(8) . . . .
O13 Na1 O3 C2 -115.12(15) . . . .
O13 Na1 O33 B2 -106.12(10) . . . .
O13 Na1 O33 C32 113.60(14) . . . .
O13 Na1 O11S Na2 145.19(4) . . . 1_655
O13 Na1 O11S C11S 26.98(14) . . . .
O13 B1 O2 C1 -130.16(15) . . . .
O13 B1 O3 Na1 -13.45(12) . . . .
O13 B1 O3 C2 129.60(13) . . . .
O13 B1 O12 Na2 112.7(3) . . . .
O13 B1 O12 C11 -7.82(16) . . . .
O13 C12 C13 C14 -33.5(2) . . . .
O13 C12 C13 C18 147.43(15) . . . .
C1 C2 C3 C4 -112.44(18) . . . .
C1 C2 C3 C8 66.57(18) . . . .
C2 C3 C4 C5 177.88(18) . . . .
C2 C3 C8 C7 -179.71(15) . . . .
C3 C4 C5 C6 1.9(3) . . . .
C4 C3 C8 C7 -0.7(3) . . . .
C4 C5 C6 C7 -0.7(3) . . . .
C5 C6 C7 C8 -1.2(3) . . . .
C6 C7 C8 C3 1.9(3) . . . .
C8 C3 C4 C5 -1.1(3) . . . .
C11 Na2 O12 B1 -124.6(3) . . . .
C11 Na2 O21 C21 -47.97(11) . . . .
C11 Na2 O22 B2 -24.2(4) . . . .
C11 Na2 O22 C21 113.82(9) . . . .
C11 Na2 C21 O21 131.01(11) . . . .
C11 Na2 C21 O22 -58.80(8) . . . .
C11 Na2 C21 C22 51.3(7) . . . .
C11 Na2 O41 C41 96.7(5) . . . .
C11 Na2 O1SA Na1 87.3(3) . . . 1_455
C11 Na2 O1SA C1SA -26.2(6) . . . .
C11 Na2 O1SB Na1 128.2(6) . . . 1_455
C11 Na2 O1SB C1SB 3.0(8) . . . .
C11 C12 C13 C14 84.12(19) . . . .
C11 C12 C13 C18 -94.94(18) . . . .
C12 C13 C14 C15 -178.65(17) . . . .
C12 C13 C18 C17 179.38(19) . . . .
C13 C14 C15 C16 -0.9(3) . . . .
C14 C13 C18 C17 0.3(3) . . . .
C14 C15 C16 C17 0.6(3) . . . .
C15 C16 C17 C18 0.1(4) . . . .
C16 C17 C18 C13 -0.6(3) . . . .
C18 C13 C14 C15 0.4(3) . . . .
B2 O22 C21 Na2 170.28(10) . . . .
B2 O22 C21 O21 179.39(15) . . . .
B2 O22 C21 C22 -0.55(16) . . . .
B2 O23 C22 C21 -13.61(16) . . . .
B2 O23 C22 C23 106.56(15) . . . .
B2 O32 C31 O31 -177.90(15) . . . .
B2 O32 C31 C32 -0.01(17) . . . .
B2 O33 C32 C31 -3.58(17) . . . .
B2 O33 C32 C33 114.99(15) . . . .
O21 Na2 O11 C11 -25.99(11) . . . .
O21 Na2 O12 B1 13.2(3) . . . .
O21 Na2 O12 C11 137.76(9) . . . .
O21 Na2 C11 O11 156.59(10) . . . .
O21 Na2 C11 O12 -40.71(9) . . . .
O21 Na2 C11 C12 68.2(4) . . . .
O21 Na2 O22 B2 -143.1(4) . . . .
O21 Na2 O22 C21 -5.10(8) . . . .
O21 Na2 C21 O22 170.19(15) . . . .
O21 Na2 C21 C22 -79.7(7) . . . .
O21 Na2 O41 C41 -3.2(5) . . . .
O21 Na2 O1SA Na1 156.86(10) . . . 1_455
O21 Na2 O1SA C1SA 43.4(3) . . . .
O21 Na2 O1SB Na1 145.55(7) . . . 1_455
O21 Na2 O1SB C1SB 20.4(2) . . . .
O21 C21 C22 O23 -171.26(15) . . . .
O21 C21 C22 C23 66.4(2) . . . .
O22 Na2 O11 C11 -58.61(10) . . . .
O22 Na2 O12 B1 -38.6(3) . . . .
O22 Na2 O12 C11 86.00(8) . . . .
O22 Na2 C11 O11 114.75(10) . . . .
O22 Na2 C11 O12 -82.55(8) . . . .
O22 Na2 C11 C12 26.3(4) . . . .
O22 Na2 O21 C21 5.70(9) . . . .
O22 Na2 C21 O21 -170.19(15) . . . .
O22 Na2 C21 C22 110.1(7) . . . .
O22 Na2 O41 C41 34.0(5) . . . .
O22 Na2 O1SA Na1 -169.24(6) . . . 1_455
O22 Na2 O1SA C1SA 77.3(3) . . . .
O22 Na2 O1SB Na1 -174.86(5) . . . 1_455
O22 Na2 O1SB C1SB 59.9(3) . . . .
O22 B2 O23 C22 13.49(16) . . . .
O22 B2 O32 C31 118.04(14) . . . .
O22 B2 O33 Na1 97.19(12) . . . .
O22 B2 O33 C32 -113.09(14) . . . .
O22 C21 C22 O23 8.68(16) . . . .
O22 C21 C22 C23 -113.63(14) . . . .
O23 B2 O22 Na2 127.8(4) . . . .
O23 B2 O22 C21 -7.73(16) . . . .
O23 B2 O32 C31 -126.62(14) . . . .
O23 B2 O33 Na1 -22.24(15) . . . .
O23 B2 O33 C32 127.48(14) . . . .
O23 C22 C23 C24 167.56(15) . . . .
O23 C22 C23 C28 -14.0(2) . . . .
O31 Na4 O51 C51 54.86(12) 1_455 . . .
O31 Na4 O52 B3 61.9(3) 1_455 . . .
O31 Na4 O52 C51 -146.22(9) 1_455 . . .
O31 Na4 C51 O51 -135.06(10) 1_455 . . .
O31 Na4 C51 O52 36.21(9) 1_455 . . .
O31 Na4 C51 C52 113.5(7) 1_455 . . .
O31 Na4 O61 C61 -147.37(10) 1_455 . . .
O31 Na4 O62 B4 -107.9(3) 1_455 . . .
O31 Na4 O62 C61 19.55(9) 1_455 . . .
O31 Na4 C61 O61 31.89(10) 1_455 . . .
O31 Na4 C61 O62 -163.18(8) 1_455 . . .
O31 Na4 C61 C62 -52.0(4) 1_455 . . .
O31 Na4 O31S Na3 -79.48(5) 1_455 . . 1_455
O31 Na4 O31S C31S 167.48(11) 1_455 . . .
O31 C31 C32 O33 -179.95(15) . . . .
O31 C31 C32 C33 57.7(2) . . . .
O32 B2 O22 Na2 -111.6(4) . . . .
O32 B2 O22 C21 112.81(14) . . . .
O32 B2 O23 C22 -103.43(14) . . . .
O32 B2 O33 Na1 -146.12(9) . . . .
O32 B2 O33 C32 3.60(17) . . . .
O32 C31 C32 O33 2.20(17) . . . .
O32 C31 C32 C33 -120.19(14) . . . .
O33 Na1 B1 O2 -171.69(17) . . . .
O33 Na1 B1 O3 112.00(9) . . . .
O33 Na1 B1 O12 7.21(12) . . . .
O33 Na1 B1 O13 -83.30(9) . . . .
O33 Na1 O3 B1 -71.95(9) . . . .
O33 Na1 O3 C2 164.22(14) . . . .
O33 Na1 O13 B1 97.29(9) . . . .
O33 Na1 O13 C12 -19.46(10) . . . .
O33 Na1 O11S Na2 -125.82(4) . . . 1_655
O33 Na1 O11S C11S 115.97(13) . . . .
O33 B2 O22 Na2 3.4(5) . . . .
O33 B2 O22 C21 -132.21(14) . . . .
O33 B2 O23 C22 137.27(14) . . . .
O33 B2 O32 C31 -2.16(17) . . . .
O33 C32 C33 C34 -46.6(2) . . . .
O33 C32 C33 C38 138.88(16) . . . .
C21 Na2 O11 C11 -40.25(10) . . . .
C21 Na2 O12 B1 -9.8(3) . . . .
C21 Na2 O12 C11 114.76(9) . . . .
C21 Na2 C11 O11 139.13(10) . . . .
C21 Na2 C11 O12 -58.17(8) . . . .
C21 Na2 C11 C12 50.7(4) . . . .
C21 Na2 O22 B2 -138.0(4) . . . .
C21 Na2 O41 C41 16.4(5) . . . .
C21 Na2 O1SA Na1 170.18(8) . . . 1_455
C21 Na2 O1SA C1SA 56.7(3) . . . .
C21 Na2 O1SB Na1 162.28(6) . . . 1_455
C21 Na2 O1SB C1SB 37.1(2) . . . .
C21 C22 C23 C24 -76.05(19) . . . .
C21 C22 C23 C28 102.38(18) . . . .
C22 C23 C24 C25 179.25(18) . . . .
C22 C23 C28 C27 -179.05(17) . . . .
C23 C24 C25 C26 -0.4(3) . . . .
C24 C23 C28 C27 -0.6(3) . . . .
C24 C25 C26 C27 -0.2(3) . . . .
C25 C26 C27 C28 0.4(4) . . . .
C26 C27 C28 C23 0.0(3) . . . .
C28 C23 C24 C25 0.8(3) . . . .
C31 C32 C33 C34 69.44(19) . . . .
C31 C32 C33 C38 -105.06(17) . . . .
C32 C33 C34 C35 -173.80(16) . . . .
C32 C33 C38 C37 174.80(19) . . . .
C33 C34 C35 C36 -0.8(3) . . . .
C34 C33 C38 C37 0.2(3) . . . .
C34 C35 C36 C37 -0.1(4) . . . .
C35 C36 C37 C38 1.0(4) . . . .
C36 C37 C38 C33 -1.1(4) . . . .
C38 C33 C34 C35 0.7(3) . . . .
B3 O42 C41 O41 -177.91(15) . . . .
B3 O42 C41 C42 0.50(17) . . . .
B3 O43 C42 C41 1.60(16) . . . .
B3 O43 C42 C43 121.44(15) . . . .
B3 O52 C51 Na4 171.49(11) . . . .
B3 O52 C51 O51 -179.92(15) . . . .
B3 O52 C51 C52 0.94(16) . . . .
B3 O53 C52 C51 -9.29(16) . . . .
B3 O53 C52 C53 112.67(14) . . . .
O41 Na2 O11 C11 -137.99(10) . . . .
O41 Na2 O12 B1 -93.6(3) . . . .
O41 Na2 O12 C11 30.99(10) . . . .
O41 Na2 C11 O11 42.99(11) . . . .
O41 Na2 C11 O12 -154.31(8) . . . .
O41 Na2 C11 C12 -45.4(4) . . . .
O41 Na2 O21 C21 56.96(11) . . . .
O41 Na2 O22 B2 84.4(4) . . . .
O41 Na2 O22 C21 -137.54(9) . . . .
O41 Na2 C21 O21 -128.23(11) . . . .
O41 Na2 C21 O22 41.96(9) . . . .
O41 Na2 C21 C22 152.0(7) . . . .
O41 Na2 O1SA Na1 -91.17(9) . . . 1_455
O41 Na2 O1SA C1SA 155.3(3) . . . .
O41 Na2 O1SB Na1 -100.28(6) . . . 1_455
O41 Na2 O1SB C1SB 134.5(2) . . . .
O41 C41 C42 O43 177.07(15) . . . .
O41 C41 C42 C43 54.3(2) . . . .
O42 B3 O43 Na3 -148.01(9) . . . .
O42 B3 O43 C42 -1.35(16) . . . .
O42 B3 O52 Na4 -96.4(3) . . . .
O42 B3 O52 C51 113.60(14) . . . .
O42 B3 O53 C52 -105.91(14) . . . .
O42 C41 C42 O43 -1.30(16) . . . .
O42 C41 C42 C43 -124.12(14) . . . .
O43 Na3 B4 O62 5.04(11) . . . .
O43 Na3 B4 O63 -86.51(8) . . . .
O43 Na3 B4 O72 -176.12(17) . . . .
O43 Na3 B4 O73 108.83(9) . . . .
O43 Na3 O63 B4 92.81(9) . . . .
O43 Na3 O63 C62 -22.78(11) . . . .
O43 Na3 O73 B4 -73.27(9) . . . .
O43 Na3 O73 C72 164.35(13) . . . .
O43 Na3 O21S C21S 135.38(14) . . . .
O43 B3 O42 C41 0.49(16) . . . .
O43 B3 O52 Na4 18.8(4) . . . .
O43 B3 O52 C51 -131.17(14) . . . .
O43 B3 O53 C52 135.26(13) . . . .
O43 C42 C43 C44 130.55(15) . . . .
O43 C42 C43 C48 -52.4(2) . . . .
O51 Na4 O52 B3 -156.5(3) . . . .
O51 Na4 O52 C51 -4.60(8) . . . .
O51 Na4 C51 O52 171.27(15) . . . .
O51 Na4 C51 C52 -111.4(7) . . . .
O51 Na4 O61 C61 -23.62(11) . . . .
O51 Na4 O62 B4 16.0(3) . . . .
O51 Na4 O62 C61 143.44(8) . . . .
O51 Na4 C61 O61 159.24(10) . . . .
O51 Na4 C61 O62 -35.82(8) . . . .
O51 Na4 C61 C62 75.4(4) . . . .
O51 Na4 O31S Na3 154.72(4) . . . 1_455
O51 Na4 O31S C31S 41.67(11) . . . .
O51 C51 C52 O53 -174.02(15) . . . .
O51 C51 C52 C53 64.0(2) . . . .
O52 Na4 O51 C51 5.07(9) . . . .
O52 Na4 C51 O51 -171.27(15) . . . .
O52 Na4 C51 C52 77.3(7) . . . .
O52 Na4 O61 C61 -57.31(10) . . . .
O52 Na4 O62 B4 -36.9(3) . . . .
O52 Na4 O62 C61 90.60(8) . . . .
O52 Na4 C61 O61 116.90(10) . . . .
O52 Na4 C61 O62 -78.17(8) . . . .
O52 Na4 C61 C62 33.0(4) . . . .
O52 Na4 O31S Na3 -168.32(4) . . . 1_455
O52 Na4 O31S C31S 78.64(12) . . . .
O52 B3 O42 C41 122.08(14) . . . .
O52 B3 O43 Na3 95.59(13) . . . .
O52 B3 O43 C42 -117.75(14) . . . .
O52 B3 O53 C52 9.92(16) . . . .
O52 C51 C52 O53 5.07(16) . . . .
O52 C51 C52 C53 -116.87(14) . . . .
O53 B3 O42 C41 -123.21(14) . . . .
O53 B3 O43 Na3 -24.46(15) . . . .
O53 B3 O43 C42 122.20(13) . . . .
O53 B3 O52 Na4 143.5(3) . . . .
O53 B3 O52 C51 -6.54(16) . . . .
O53 C52 C53 C54 -48.71(19) . . . .
O53 C52 C53 C58 131.34(16) . . . .
C41 C42 C43 C44 -112.98(16) . . . .
C41 C42 C43 C48 64.09(18) . . . .
C42 C43 C44 C45 176.56(16) . . . .
C42 C43 C48 C47 -176.32(15) . . . .
C43 C44 C45 C46 0.1(3) . . . .
C44 C43 C48 C47 0.8(3) . . . .
C44 C45 C46 C47 0.0(3) . . . .
C45 C46 C47 C48 0.2(3) . . . .
C46 C47 C48 C43 -0.6(3) . . . .
C48 C43 C44 C45 -0.5(3) . . . .
C51 Na4 O52 B3 -151.9(3) . . . .
C51 Na4 O61 C61 -38.96(10) . . . .
C51 Na4 O62 B4 -7.5(3) . . . .
C51 Na4 O62 C61 119.95(9) . . . .
C51 Na4 C61 O61 141.14(10) . . . .
C51 Na4 C61 O62 -53.92(8) . . . .
C51 Na4 C61 C62 57.3(4) . . . .
C51 Na4 O31S Na3 168.02(4) . . . 1_455
C51 Na4 O31S C31S 54.98(12) . . . .
C51 C52 C53 C54 68.31(19) . . . .
C51 C52 C53 C58 -111.64(17) . . . .
C52 C53 C54 C55 -179.30(17) . . . .
C52 C53 C58 C57 179.74(18) . . . .
C53 C54 C55 C56 -0.5(3) . . . .
C54 C53 C58 C57 -0.2(3) . . . .
C54 C55 C56 C57 -0.1(3) . . . .
C55 C56 C57 C58 0.6(4) . . . .
C56 C57 C58 C53 -0.4(3) . . . .
C58 C53 C54 C55 0.6(3) . . . .
B4 Na3 O43 B3 -76.41(10) . . . .
B4 Na3 O43 C42 143.06(12) . . . .
B4 Na3 O63 C62 -115.59(14) . . . .
B4 Na3 O73 C72 -122.38(17) . . . .
B4 Na3 O21S C21S 50.07(16) . . . .
B4 O62 C61 Na4 167.01(10) . . . .
B4 O62 C61 O61 -179.09(14) . . . .
B4 O62 C61 C62 0.99(16) . . . .
B4 O63 C62 C61 -11.65(15) . . . .
B4 O63 C62 C63 109.60(14) . . . .
B4 O72 C71 O71 -175.19(16) . . . .
B4 O72 C71 C72 3.85(17) . . . .
B4 O73 C72 C71 0.61(17) . . . .
B4 O73 C72 C73 122.99(14) . . . .
O61 Na4 O51 C51 -39.52(11) . . . .
O61 Na4 O52 B3 -15.2(3) . . . .
O61 Na4 O52 C51 136.64(8) . . . .
O61 Na4 C51 O51 145.58(10) . . . .
O61 Na4 C51 O52 -43.15(8) . . . .
O61 Na4 C51 C52 34.1(7) . . . .
O61 Na4 O62 B4 -135.2(3) . . . .
O61 Na4 O62 C61 -7.75(8) . . . .
O61 Na4 C61 O62 164.94(15) . . . .
O61 Na4 C61 C62 -83.9(4) . . . .
O61 Na4 O31S Na3 -11.34(10) . . . 1_455
O61 Na4 O31S C31S -124.39(12) . . . .
O61 C61 C62 O63 -173.38(14) . . . .
O61 C61 C62 C63 64.07(19) . . . .
O62 Na4 O51 C51 -63.62(10) . . . .
O62 Na4 O52 B3 -63.6(3) . . . .
O62 Na4 O52 C51 88.28(8) . . . .
O62 Na4 C51 O51 109.03(10) . . . .
O62 Na4 C51 O52 -79.69(8) . . . .
O62 Na4 C51 C52 -2.4(7) . . . .
O62 Na4 O61 C61 8.74(9) . . . .
O62 Na4 C61 O61 -164.94(15) . . . .
O62 Na4 C61 C62 111.2(5) . . . .
O62 Na4 O31S Na3 86.28(8) . . . 1_455
O62 Na4 O31S C31S -26.76(14) . . . .
O62 B4 O63 Na3 -110.77(10) . . . .
O62 B4 O63 C62 12.36(15) . . . .
O62 B4 O72 C71 118.64(14) . . . .
O62 B4 O73 Na3 105.34(12) . . . .
O62 B4 O73 C72 -115.44(14) . . . .
O62 C61 C62 O63 6.54(15) . . . .
O62 C61 C62 C63 -116.00(14) . . . .
O63 Na3 O43 B3 -105.94(10) . . . .
O63 Na3 O43 C42 113.53(12) . . . .
O63 Na3 B4 O62 91.55(13) . . . .
O63 Na3 B4 O72 -89.61(19) . . . .
O63 Na3 B4 O73 -164.66(14) . . . .
O63 Na3 O73 B4 8.79(8) . . . .
O63 Na3 O73 C72 -113.58(14) . . . .
O63 Na3 O21S C21S 48.25(14) . . . .
O63 B4 O62 Na4 116.0(3) . . . .
O63 B4 O62 C61 -8.04(15) . . . .
O63 B4 O72 C71 -125.85(14) . . . .
O63 B4 O73 Na3 -13.68(12) . . . .
O63 B4 O73 C72 125.54(13) . . . .
O63 C62 C63 C64 166.80(15) . . . .
O63 C62 C63 C68 -13.7(2) . . . .
O71 Na1 B1 O2 -2.49(19) 1_654 . . .
O71 Na1 B1 O3 -78.79(9) 1_654 . . .
O71 Na1 B1 O12 176.41(11) 1_654 . . .
O71 Na1 B1 O13 85.90(9) 1_654 . . .
O71 Na1 O3 B1 107.93(9) 1_654 . . .
O71 Na1 O3 C2 -15.90(15) 1_654 . . .
O71 Na1 O13 B1 -101.85(9) 1_654 . . .
O71 Na1 O13 C12 141.40(9) 1_654 . . .
O71 Na1 O33 B2 130.48(15) 1_654 . . .
O71 Na1 O33 C32 -9.8(2) 1_654 . . .
O71 Na1 O11S Na2 42.86(4) 1_654 . . 1_655
O71 Na1 O11S C11S -75.35(13) 1_654 . . .
O71 Na2 O11 C11 83.14(10) 1_554 . . .
O71 Na2 O12 B1 117.7(3) 1_554 . . .
O71 Na2 O12 C11 -117.67(9) 1_554 . . .
O71 Na2 C11 O11 -100.16(10) 1_554 . . .
O71 Na2 C11 O12 62.54(9) 1_554 . . .
O71 Na2 C11 C12 171.4(4) 1_554 . . .
O71 Na2 O21 C21 -145.67(10) 1_554 . . .
O71 Na2 O22 B2 -93.0(4) 1_554 . . .
O71 Na2 O22 C21 44.98(12) 1_554 . . .
O71 Na2 C21 O21 40.11(12) 1_554 . . .
O71 Na2 C21 O22 -149.70(8) 1_554 . . .
O71 Na2 C21 C22 -39.6(7) 1_554 . . .
O71 Na2 O41 C41 -148.4(5) 1_554 . . .
O71 Na2 O1SA Na1 50.25(8) 1_554 . . 1_455
O71 Na2 O1SA C1SA -63.2(3) 1_554 . . .
O71 Na2 O1SB Na1 41.38(6) 1_554 . . 1_455
O71 Na2 O1SB C1SB -83.8(2) 1_554 . . .
O71 C71 C72 O73 176.18(15) . . . .
O71 C71 C72 C73 53.2(2) . . . .
O72 B4 O62 Na4 -122.5(3) . . . .
O72 B4 O62 C61 113.40(14) . . . .
O72 B4 O63 Na3 132.62(11) . . . .
O72 B4 O63 C62 -104.25(14) . . . .
O72 B4 O73 Na3 -137.74(11) . . . .
O72 B4 O73 C72 1.47(17) . . . .
O72 C71 C72 O73 -2.84(17) . . . .
O72 C71 C72 C73 -125.82(14) . . . .
O73 Na3 O43 B3 -48.13(10) . . . .
O73 Na3 O43 C42 171.34(11) . . . .
O73 Na3 B4 O62 -103.79(15) . . . .
O73 Na3 B4 O63 164.66(14) . . . .
O73 Na3 B4 O72 75.05(17) . . . .
O73 Na3 O63 B4 -8.82(8) . . . .
O73 Na3 O63 C62 -124.40(12) . . . .
O73 Na3 O21S C21S 36.1(2) . . . .
O73 B4 O62 Na4 -6.7(4) . . . .
O73 B4 O62 C61 -130.72(13) . . . .
O73 B4 O63 Na3 13.77(12) . . . .
O73 B4 O63 C62 136.90(13) . . . .
O73 B4 O72 C71 -3.38(17) . . . .
O73 C72 C73 C74 -57.29(19) . . . .
O73 C72 C73 C78 123.79(15) . . . .
C61 Na4 O51 C51 -48.49(10) . . . .
C61 Na4 O52 B3 -35.7(3) . . . .
C61 Na4 O52 C51 116.18(9) . . . .
C61 Na4 C51 O51 131.39(10) . . . .
C61 Na4 C51 O52 -57.34(8) . . . .
C61 Na4 C51 C52 20.0(7) . . . .
C61 Na4 O62 B4 -127.5(4) . . . .
C61 Na4 O31S Na3 36.07(15) . . . 1_455
C61 Na4 O31S C31S -76.98(18) . . . .
C61 C62 C63 C64 -76.11(19) . . . .
C61 C62 C63 C68 103.41(17) . . . .
C62 C63 C64 C65 -179.57(18) . . . .
C62 C63 C68 C67 179.61(17) . . . .
C63 C64 C65 C66 0.2(4) . . . .
C64 C63 C68 C67 -0.9(3) . . . .
C64 C65 C66 C67 -1.2(4) . . . .
C65 C66 C67 C68 1.3(4) . . . .
C66 C67 C68 C63 -0.2(3) . . . .
C68 C63 C64 C65 0.9(3) . . . .
C71 C72 C73 C74 60.60(19) . . . .
C71 C72 C73 C78 -118.33(16) . . . .
C72 C73 C74 C75 -178.33(16) . . . .
C72 C73 C78 C77 178.38(17) . . . .
C73 C74 C75 C76 0.0(3) . . . .
C74 C73 C78 C77 -0.6(3) . . . .
C74 C75 C76 C77 -0.7(3) . . . .
C75 C76 C77 C78 0.7(3) . . . .
C76 C77 C78 C73 -0.1(3) . . . .
C78 C73 C74 C75 0.6(3) . . . .
O1SA Na1 B1 O2 85.2(2) 1_655 . . .
O1SA Na1 B1 O3 8.93(16) 1_655 . . .
O1SA Na1 B1 O12 -95.87(17) 1_655 . . .
O1SA Na1 B1 O13 173.62(14) 1_655 . . .
O1SA Na1 O3 B1 -173.66(12) 1_655 . . .
O1SA Na1 O3 C2 62.51(17) 1_655 . . .
O1SA Na1 O13 B1 -18.1(4) 1_655 . . .
O1SA Na1 O13 C12 -134.8(4) 1_655 . . .
O1SA Na1 O33 B2 61.20(13) 1_655 . . .
O1SA Na1 O33 C32 -79.07(16) 1_655 . . .
O1SA Na1 O11S Na2 -30.18(9) 1_655 . . 1_655
O1SA Na1 O11S C11S -148.39(15) 1_655 . . .
O1SA Na2 O11 C11 142.6(3) . . . .
O1SA Na2 O12 B1 65.6(3) . . . .
O1SA Na2 O12 C11 -169.80(14) . . . .
O1SA Na2 C11 O11 -135.4(3) . . . .
O1SA Na2 C11 O12 27.3(4) . . . .
O1SA Na2 C11 C12 136.2(5) . . . .
O1SA Na2 O21 C21 145.04(13) . . . .
O1SA Na2 O22 B2 170.5(4) . . . .
O1SA Na2 O22 C21 -51.47(12) . . . .
O1SA Na2 C21 O21 -34.97(13) . . . .
O1SA Na2 C21 O22 135.22(11) . . . .
O1SA Na2 C21 C22 -114.7(7) . . . .
O1SA Na2 O41 C41 -83.7(5) . . . .
O1SA Na2 O1SB Na1 53.2(5) . . . 1_455
O1SA Na2 O1SB C1SB -72.0(5) . . . .
C1SA Na1 B1 O2 71.6(2) 1_655 . . .
C1SA Na1 B1 O3 -4.75(15) 1_655 . . .
C1SA Na1 B1 O12 -109.54(16) 1_655 . . .
C1SA Na1 B1 O13 159.94(14) 1_655 . . .
C1SA Na1 O3 B1 175.71(13) 1_655 . . .
C1SA Na1 O3 C2 51.88(18) 1_655 . . .
C1SA Na1 O13 B1 -30.1(2) 1_655 . . .
C1SA Na1 O13 C12 -146.88(19) 1_655 . . .
C1SA Na1 O33 B2 41.89(16) 1_655 . . .
C1SA Na1 O33 C32 -98.39(18) 1_655 . . .
C1SA Na1 O11S Na2 -13.42(13) 1_655 . . 1_655
C1SA Na1 O11S C11S -131.64(18) 1_655 . . .
O1SB Na1 B1 O2 92.1(2) 1_655 . . .
O1SB Na1 B1 O3 15.75(17) 1_655 . . .
O1SB Na1 B1 O12 -89.04(17) 1_655 . . .
O1SB Na1 B1 O13 -179.55(12) 1_655 . . .
O1SB Na1 O3 B1 -170.65(10) 1_655 . . .
O1SB Na1 O3 C2 65.52(16) 1_655 . . .
O1SB Na1 O13 B1 6.2(18) 1_655 . . .
O1SB Na1 O13 C12 -110.5(18) 1_655 . . .
O1SB Na1 O33 B2 71.74(11) 1_655 . . .
O1SB Na1 O33 C32 -68.53(15) 1_655 . . .
O1SB Na1 O11S Na2 -35.00(6) 1_655 . . 1_655
O1SB Na1 O11S C11S -153.21(14) 1_655 . . .
O1SB Na2 O11 C11 -177.8(2) . . . .
O1SB Na2 O12 B1 50.8(3) . . . .
O1SB Na2 O12 C11 175.37(14) . . . .
O1SB Na2 C11 O11 173.7(7) . . . .
O1SB Na2 C11 O12 -23.6(7) . . . .
O1SB Na2 C11 C12 85.3(8) . . . .
O1SB Na2 O21 C21 133.81(12) . . . .
O1SB Na2 O22 B2 161.2(4) . . . .
O1SB Na2 O22 C21 -60.74(10) . . . .
O1SB Na2 C21 O21 -45.59(12) . . . .
O1SB Na2 C21 O22 124.60(10) . . . .
O1SB Na2 C21 C22 -125.3(7) . . . .
O1SB Na2 O41 C41 -78.7(5) . . . .
O1SB Na2 O1SA Na1 -117.5(5) . . . 1_455
O1SB Na2 O1SA C1SA 129.0(7) . . . .
O11S Na1 B1 O2 -87.00(18) . . . .
O11S Na1 B1 O3 -163.30(8) . . . .
O11S Na1 B1 O12 91.90(12) . . . .
O11S Na1 B1 O13 1.39(11) . . . .
O11S Na1 O3 B1 28.51(14) . . . .
O11S Na1 O3 C2 -95.32(17) . . . .
O11S Na1 O13 B1 -178.82(9) . . . .
O11S Na1 O13 C12 64.43(10) . . . .
O11S Na1 O33 B2 160.36(11) . . . .
O11S Na1 O33 C32 20.09(14) . . . .
O11S Na2 O11 C11 155.58(10) 1_455 . . .
O11S Na2 O12 B1 -175.0(3) 1_455 . . .
O11S Na2 O12 C11 -50.43(9) 1_455 . . .
O11S Na2 C11 O11 -25.09(11) 1_455 . . .
O11S Na2 C11 O12 137.61(8) 1_455 . . .
O11S Na2 C11 C12 -113.5(4) 1_455 . . .
O11S Na2 O21 C21 137.05(14) 1_455 . . .
O11S Na2 O22 B2 59.6(4) 1_455 . . .
O11S Na2 O22 C21 -162.35(9) 1_455 . . .
O11S Na2 C21 O21 -125.52(18) 1_455 . . .
O11S Na2 C21 O22 44.7(2) 1_455 . . .
O11S Na2 C21 C22 154.8(6) 1_455 . . .
O11S Na2 O41 C41 -162.8(5) 1_455 . . .
O11S Na2 O1SA Na1 -25.75(8) 1_455 . . 1_455
O11S Na2 O1SA C1SA -139.2(3) 1_455 . . .
O11S Na2 O1SB Na1 -33.38(5) 1_455 . . 1_455
O11S Na2 O1SB C1SB -158.6(2) 1_455 . . .
O21S Na3 O43 B3 156.39(11) . . . .
O21S Na3 O43 C42 15.86(12) . . . .
O21S Na3 B4 O62 87.89(13) . . . .
O21S Na3 B4 O63 -3.67(11) . . . .
O21S Na3 B4 O72 -93.28(17) . . . .
O21S Na3 B4 O73 -168.33(9) . . . .
O21S Na3 O63 B4 177.05(9) . . . .
O21S Na3 O63 C62 61.46(11) . . . .
O21S Na3 O73 B4 22.90(17) . . . .
O21S Na3 O73 C72 -99.48(17) . . . .
O31S Na3 O43 B3 54.26(10) 1_655 . . .
O31S Na3 O43 C42 -86.26(12) 1_655 . . .
O31S Na3 B4 O62 -87.26(12) 1_655 . . .
O31S Na3 B4 O63 -178.81(8) 1_655 . . .
O31S Na3 B4 O72 91.57(18) 1_655 . . .
O31S Na3 B4 O73 16.52(11) 1_655 . . .
O31S Na3 O63 B4 2.66(18) 1_655 . . .
O31S Na3 O63 C62 -112.93(16) 1_655 . . .
O31S Na3 O73 B4 -167.26(9) 1_655 . . .
O31S Na3 O73 C72 70.36(14) 1_655 . . .
O31S Na3 O21S C21S -133.69(14) 1_655 . . .
O31S Na4 O51 C51 148.69(10) . . . .
O31S Na4 O52 B3 152.8(3) . . . .
O31S Na4 O52 C51 -55.29(10) . . . .
O31S Na4 C51 O51 -34.09(11) . . . .
O31S Na4 C51 O52 137.18(8) . . . .
O31S Na4 C51 C52 -145.5(7) . . . .
O31S Na4 O61 C61 140.44(11) . . . .
O31S Na4 O62 B4 88.7(3) . . . .
O31S Na4 O62 C61 -143.84(10) . . . .
O31S Na4 C61 O61 -83.04(17) . . . .
O31S Na4 C61 O62 81.90(16) . . . .
O31S Na4 C61 C62 -166.9(4) . . . .
